data_7028944
loop_
_publ_author_name
'Nocton, Gr\'egory'
'Ricard, Louis'

_publ_section_title
;
 N-aromatic heterocycle adducts of bulky [1,2,4-(Me3C)3C5H2]2Sm:
 synthesis, structure and solution analysis.
;
_journal_issue 11
_journal_name_full 'Dalton transactions (Cambridge, England : 2003)'
_journal_page_first 4380
_journal_page_last 4387
_journal_paper_doi 10.1039/c3dt52641k
_journal_volume 43
_journal_year 2014
_chemical_formula_moiety 'C39 H63 N Sm'
_chemical_formula_sum 'C39 H63 N Sm'
_chemical_formula_weight 696.25
_chemical_name_systematic
; 
 ? 
;
_space_group_IT_number 14
_symmetry_cell_setting monoclinic
_symmetry_space_group_name_Hall '-P 2ybc'
_symmetry_space_group_name_H-M 'P 1 21/c 1'
_atom_sites_solution_hydrogens geom
_atom_sites_solution_primary direct
_atom_sites_solution_secondary difmap
_audit_creation_method SHELXL-97
_cell_angle_alpha 90.00
_cell_angle_beta 108.088(1)
_cell_angle_gamma 90.00
_cell_formula_units_Z 8
_cell_length_a 20.330(1)
_cell_length_b 19.811(1)
_cell_length_c 19.622(1)
_cell_measurement_reflns_used 15751
_cell_measurement_temperature 150.0(1)
_cell_measurement_theta_max 27.485
_cell_measurement_theta_min 0.998
_cell_volume 7512.4(7)
_computing_cell_refinement 'DENZO (Otwinowski & Minor, 1997) & COLLECT'
_computing_data_collection 'COLLECT (Hooft, R.W.W., 1998)'
_computing_data_reduction 'DENZO & COLLECT'
_computing_molecular_graphics 'PLATON (Spek, 2009)'
_computing_publication_material 'PLATON (Spek, 2009)'
_computing_structure_refinement 'SHELXL-97 (Sheldrick, 1997)'
_computing_structure_solution 'SIR97 (Altomare et al., 1999)'
_diffrn_ambient_temperature 150.0(1)
_diffrn_measured_fraction_theta_full 0.988
_diffrn_measured_fraction_theta_max 0.988
_diffrn_measurement_device_type 'Kappa APEX II'
_diffrn_measurement_method 'phi and omega scans'
_diffrn_radiation_monochromator graphite
_diffrn_radiation_source 'fine-focus sealed tube'
_diffrn_radiation_type MoK\a
_diffrn_radiation_wavelength 0.71069
_diffrn_reflns_av_R_equivalents 0.0706
_diffrn_reflns_av_sigmaI/netI 0.0787
_diffrn_reflns_limit_h_max 16
_diffrn_reflns_limit_h_min -26
_diffrn_reflns_limit_k_max 24
_diffrn_reflns_limit_k_min -25
_diffrn_reflns_limit_l_max 25
_diffrn_reflns_limit_l_min -24
_diffrn_reflns_number 49839
_diffrn_reflns_theta_full 27.52
_diffrn_reflns_theta_max 27.52
_diffrn_reflns_theta_min 2.02
_exptl_absorpt_coefficient_mu 1.588
_exptl_absorpt_correction_T_max 0.9248
_exptl_absorpt_correction_T_min 0.7419
_exptl_absorpt_correction_type multi-scan
_exptl_absorpt_process_details 'DENZO/SCALEPACK (Otwinowski & Minor, 1996)'
_exptl_crystal_colour black
_exptl_crystal_density_diffrn 1.231
_exptl_crystal_density_method 'not measured'
_exptl_crystal_description plate
_exptl_crystal_F_000 2928
_exptl_crystal_size_max 0.20
_exptl_crystal_size_mid 0.10
_exptl_crystal_size_min 0.05
_refine_diff_density_max 1.305
_refine_diff_density_min -0.825
_refine_diff_density_rms 0.147
_refine_ls_extinction_method none
_refine_ls_goodness_of_fit_ref 1.084
_refine_ls_hydrogen_treatment constr
_refine_ls_matrix_type full
_refine_ls_number_parameters 788
_refine_ls_number_reflns 17099
_refine_ls_number_restraints 0
_refine_ls_restrained_S_all 1.084
_refine_ls_R_factor_all 0.0990
_refine_ls_R_factor_gt 0.0635
_refine_ls_shift/su_max 0.001
_refine_ls_shift/su_mean 0.000
_refine_ls_structure_factor_coef Fsqd
_refine_ls_weighting_details 'calc w=1/[\s^2^(Fo^2^)+(0.0000P)^2^+51.6916P] where P=(Fo^2^+2Fc^2^)/3'
_refine_ls_weighting_scheme calc
_refine_ls_wR_factor_gt 0.1100
_refine_ls_wR_factor_ref 0.1279
_reflns_number_gt 12513
_reflns_number_total 17099
_reflns_threshold_expression >2sigma(I)
_cod_data_source_file c3dt52641k.txt
_cod_data_source_block compound3
_cod_depositor_comments
;
The following automatic conversions were performed:

'_symmetry_cell_setting' value 'Monoclinic' changed to 'monoclinic'
according to
/usr/data/users/saulius/automatic-downloads/current/RSC/lib/dictionaries/cif_core.dic
dictionary named 'cif_core.dic' version 2.4.2 from 2011-04-26.

Automatic conversion script
Id: cif_fix_values 2281 2013-09-26 08:29:07Z andrius 
;
_cod_original_sg_symbol_H-M 'P21/c     '
_cod_database_code 7028944

loop_
_symmetry_equiv_pos_as_xyz
'x, y, z'
'-x, y+1/2, -z+1/2'
'-x, -y, -z'
'x, -y-1/2, z-1/2'

loop_
_atom_site_label
_atom_site_type_symbol
_atom_site_fract_x
_atom_site_fract_y
_atom_site_fract_z
_atom_site_U_iso_or_equiv
_atom_site_adp_type
_atom_site_occupancy
_atom_site_symmetry_multiplicity
_atom_site_calc_flag
_atom_site_refinement_flags
_atom_site_disorder_assembly
_atom_site_disorder_group
Sm1 Sm 0.125198(16) -0.247375(17) 0.114641(16) 0.02529(8) Uani 1 1 d . . .
N1 N 0.2408(3) -0.1904(3) 0.2019(3) 0.0319(12) Uani 1 1 d . . .
C1 C 0.0258(3) -0.1647(3) 0.0149(3) 0.0292(14) Uani 1 1 d . . .
C2 C 0.0789(3) -0.1178(3) 0.0536(3) 0.0288(14) Uani 1 1 d . . .
C3 C 0.0748(3) -0.1154(3) 0.1247(3) 0.0280(13) Uani 1 1 d . . .
H3 H 0.1046 -0.0894 0.1624 0.034 Uiso 1 1 calc R . .
C4 C 0.0210(3) -0.1564(3) 0.1316(3) 0.0259(13) Uani 1 1 d . . .
C5 C -0.0082(3) -0.1873(3) 0.0643(3) 0.0284(13) Uani 1 1 d . . .
H5 H -0.0453 -0.2188 0.0533 0.034 Uiso 1 1 calc R . .
C6 C -0.0072(3) -0.1814(4) -0.0656(3) 0.0353(16) Uani 1 1 d . . .
C7 C -0.0623(4) -0.1271(4) -0.0976(4) 0.053(2) Uani 1 1 d . . .
H7A H -0.0963 -0.1269 -0.0715 0.080 Uiso 1 1 calc R . .
H7B H -0.0856 -0.1371 -0.1482 0.080 Uiso 1 1 calc R . .
H7C H -0.0400 -0.0828 -0.0933 0.080 Uiso 1 1 calc R . .
C8 C -0.0443(4) -0.2505(4) -0.0751(4) 0.055(2) Uani 1 1 d . . .
H8A H -0.0109 -0.2857 -0.0523 0.082 Uiso 1 1 calc R . .
H8B H -0.0644 -0.2604 -0.1263 0.082 Uiso 1 1 calc R . .
H8C H -0.0812 -0.2491 -0.0526 0.082 Uiso 1 1 calc R . .
C9 C 0.0417(4) -0.1837(4) -0.1116(4) 0.051(2) Uani 1 1 d . . .
H9A H 0.0649 -0.1399 -0.1090 0.077 Uiso 1 1 calc R . .
H9B H 0.0151 -0.1934 -0.1615 0.077 Uiso 1 1 calc R . .
H9C H 0.0764 -0.2191 -0.0935 0.077 Uiso 1 1 calc R . .
C10 C 0.1309(3) -0.0732(3) 0.0311(4) 0.0346(15) Uani 1 1 d . . .
C11 C 0.1832(4) -0.1149(4) 0.0075(4) 0.049(2) Uani 1 1 d . . .
H11A H 0.1586 -0.1468 -0.0299 0.074 Uiso 1 1 calc R . .
H11B H 0.2130 -0.1398 0.0487 0.074 Uiso 1 1 calc R . .
H11C H 0.2116 -0.0847 -0.0113 0.074 Uiso 1 1 calc R . .
C12 C 0.1737(4) -0.0306(4) 0.0946(4) 0.0487(19) Uani 1 1 d . . .
H12A H 0.2066 -0.0027 0.0795 0.073 Uiso 1 1 calc R . .
H12B H 0.1992 -0.0604 0.1338 0.073 Uiso 1 1 calc R . .
H12C H 0.1429 -0.0013 0.1111 0.073 Uiso 1 1 calc R . .
C13 C 0.0937(4) -0.0230(4) -0.0274(4) 0.0462(19) Uani 1 1 d . . .
H13A H 0.0603 0.0032 -0.0114 0.069 Uiso 1 1 calc R . .
H13B H 0.0693 -0.0476 -0.0713 0.069 Uiso 1 1 calc R . .
H13C H 0.1277 0.0076 -0.0370 0.069 Uiso 1 1 calc R . .
C14 C -0.0099(3) -0.1551(3) 0.1928(3) 0.0288(14) Uani 1 1 d . . .
C15 C 0.0470(4) -0.1597(5) 0.2654(4) 0.048(2) Uani 1 1 d . . .
H15A H 0.0721 -0.2024 0.2683 0.073 Uiso 1 1 calc R . .
H15B H 0.0261 -0.1576 0.3041 0.073 Uiso 1 1 calc R . .
H15C H 0.0793 -0.1219 0.2702 0.073 Uiso 1 1 calc R . .
C16 C -0.0481(4) -0.0887(4) 0.1899(4) 0.050(2) Uani 1 1 d . . .
H16A H -0.0151 -0.0512 0.1978 0.075 Uiso 1 1 calc R . .
H16B H -0.0709 -0.0883 0.2271 0.075 Uiso 1 1 calc R . .
H16C H -0.0830 -0.0838 0.1427 0.075 Uiso 1 1 calc R . .
C17 C -0.0612(4) -0.2124(4) 0.1874(4) 0.0480(19) Uani 1 1 d . . .
H17A H -0.0991 -0.2085 0.1422 0.072 Uiso 1 1 calc R . .
H17B H -0.0800 -0.2098 0.2277 0.072 Uiso 1 1 calc R . .
H17C H -0.0377 -0.2558 0.1887 0.072 Uiso 1 1 calc R . .
C18 C 0.1034(3) -0.3883(3) 0.1258(3) 0.0302(14) Uani 1 1 d . . .
C19 C 0.1712(3) -0.3767(3) 0.1768(3) 0.0270(13) Uani 1 1 d . . .
C20 C 0.2159(3) -0.3619(3) 0.1351(3) 0.0294(14) Uani 1 1 d . . .
H20 H 0.2639 -0.3519 0.1544 0.035 Uiso 1 1 calc R . .
C21 C 0.1790(3) -0.3642(3) 0.0620(3) 0.0266(13) Uani 1 1 d . A .
C22 C 0.1110(3) -0.3796(3) 0.0569(3) 0.0275(13) Uani 1 1 d . . .
H22 H 0.0744 -0.3838 0.0131 0.033 Uiso 1 1 calc R . .
C23 C 0.0354(3) -0.4193(3) 0.1325(3) 0.0317(14) Uani 1 1 d . . .
C24 C 0.0173(4) -0.4013(4) 0.2001(4) 0.0478(19) Uani 1 1 d . . .
H24A H 0.0535 -0.4182 0.2423 0.072 Uiso 1 1 calc R . .
H24B H -0.0271 -0.4220 0.1980 0.072 Uiso 1 1 calc R . .
H24C H 0.0138 -0.3522 0.2035 0.072 Uiso 1 1 calc R . .
C25 C -0.0270(3) -0.3955(4) 0.0696(4) 0.0443(18) Uani 1 1 d . . .
H25A H -0.0697 -0.4142 0.0751 0.066 Uiso 1 1 calc R . .
H25B H -0.0216 -0.4111 0.0243 0.066 Uiso 1 1 calc R . .
H25C H -0.0293 -0.3461 0.0696 0.066 Uiso 1 1 calc R . .
C26 C 0.0403(4) -0.4963(4) 0.1272(5) 0.0492(19) Uani 1 1 d . . .
H26A H 0.0784 -0.5130 0.1678 0.074 Uiso 1 1 calc R . .
H26B H 0.0489 -0.5082 0.0822 0.074 Uiso 1 1 calc R . .
H26C H -0.0032 -0.5168 0.1283 0.074 Uiso 1 1 calc R . .
C27 C 0.2004(4) -0.3825(3) 0.2586(3) 0.0324(14) Uani 1 1 d . . .
C28 C 0.1906(5) -0.4537(4) 0.2859(4) 0.052(2) Uani 1 1 d . . .
H28A H 0.1411 -0.4632 0.2750 0.078 Uiso 1 1 calc R . .
H28B H 0.2131 -0.4560 0.3378 0.078 Uiso 1 1 calc R . .
H28C H 0.2115 -0.4872 0.2622 0.078 Uiso 1 1 calc R . .
C29 C 0.2787(4) -0.3699(4) 0.2834(4) 0.0460(19) Uani 1 1 d . . .
H29A H 0.3014 -0.4035 0.2616 0.069 Uiso 1 1 calc R . .
H29B H 0.2968 -0.3736 0.3357 0.069 Uiso 1 1 calc R . .
H29C H 0.2881 -0.3245 0.2687 0.069 Uiso 1 1 calc R . .
C30 C 0.1701(4) -0.3285(4) 0.2963(4) 0.0435(18) Uani 1 1 d . . .
H30A H 0.1825 -0.2836 0.2832 0.065 Uiso 1 1 calc R . .
H30B H 0.1889 -0.3344 0.3483 0.065 Uiso 1 1 calc R . .
H30C H 0.1196 -0.3329 0.2814 0.065 Uiso 1 1 calc R . .
C31 C 0.2114(3) -0.3636(3) 0.0016(3) 0.0311(14) Uani 1 1 d . . .
C32 C 0.1577(6) -0.3733(8) -0.0702(5) 0.063(4) Uani 0.709(7) 1 d P A 1
H32A H 0.1222 -0.3382 -0.0775 0.095 Uiso 0.709(7) 1 calc PR A 1
H32B H 0.1362 -0.4178 -0.0720 0.095 Uiso 0.709(7) 1 calc PR A 1
H32C H 0.1796 -0.3701 -0.1081 0.095 Uiso 0.709(7) 1 calc PR A 1
C33 C 0.2633(7) -0.4205(6) 0.0142(6) 0.056(3) Uani 0.709(7) 1 d P A 1
H33A H 0.2853 -0.4203 -0.0237 0.084 Uiso 0.709(7) 1 calc PR A 1
H33B H 0.2396 -0.4637 0.0136 0.084 Uiso 0.709(7) 1 calc PR A 1
H33C H 0.2986 -0.4144 0.0609 0.084 Uiso 0.709(7) 1 calc PR A 1
C34 C 0.2503(7) -0.2991(7) 0.0019(7) 0.063(3) Uani 0.709(7) 1 d P A 1
H34A H 0.2679 -0.2986 -0.0392 0.095 Uiso 0.709(7) 1 calc PR A 1
H34B H 0.2891 -0.2961 0.0464 0.095 Uiso 0.709(7) 1 calc PR A 1
H34C H 0.2192 -0.2606 -0.0012 0.095 Uiso 0.709(7) 1 calc PR A 1
C32A C 0.1825(15) -0.3028(18) -0.0485(13) 0.063(4) Uani 0.291(7) 1 d P A 2
H32D H 0.1816 -0.2627 -0.0196 0.095 Uiso 0.291(7) 1 calc PR A 2
H32E H 0.1354 -0.3131 -0.0791 0.095 Uiso 0.291(7) 1 calc PR A 2
H32F H 0.2121 -0.2943 -0.0786 0.095 Uiso 0.291(7) 1 calc PR A 2
C33A C 0.1893(17) -0.4255(15) -0.0462(15) 0.056(3) Uani 0.291(7) 1 d P A 2
H33D H 0.1386 -0.4271 -0.0650 0.084 Uiso 0.291(7) 1 calc PR A 2
H33E H 0.2064 -0.4663 -0.0181 0.084 Uiso 0.291(7) 1 calc PR A 2
H33F H 0.2085 -0.4228 -0.0861 0.084 Uiso 0.291(7) 1 calc PR A 2
C34A C 0.2892(17) -0.3598(17) 0.0279(16) 0.063(3) Uani 0.291(7) 1 d P A 2
H34D H 0.3068 -0.3586 -0.0132 0.095 Uiso 0.291(7) 1 calc PR A 2
H34E H 0.3078 -0.3994 0.0574 0.095 Uiso 0.291(7) 1 calc PR A 2
H34F H 0.3036 -0.3188 0.0566 0.095 Uiso 0.291(7) 1 calc PR A 2
C35 C 0.2982(4) -0.1925(3) 0.1831(4) 0.0360(15) Uani 1 1 d . . .
H35 H 0.2979 -0.2196 0.1430 0.043 Uiso 1 1 calc R . .
C36 C 0.3580(4) -0.1582(4) 0.2177(4) 0.0477(19) Uani 1 1 d . . .
H36 H 0.3974 -0.1607 0.2015 0.057 Uiso 1 1 calc R . .
C37 C 0.3589(4) -0.1202(5) 0.2766(5) 0.059(2) Uani 1 1 d . . .
H37 H 0.3988 -0.0950 0.3019 0.071 Uiso 1 1 calc R . .
C38 C 0.3008(4) -0.1194(4) 0.2979(4) 0.054(2) Uani 1 1 d . . .
H38 H 0.3006 -0.0946 0.3392 0.065 Uiso 1 1 calc R . .
C39 C 0.2430(4) -0.1543(4) 0.2597(4) 0.0381(16) Uani 1 1 d . . .
H39 H 0.2031 -0.1528 0.2751 0.046 Uiso 1 1 calc R . .
Sm2 Sm 0.614553(16) -0.229677(16) 0.141530(16) 0.02364(8) Uani 1 1 d . . .
N2 N 0.7075(3) -0.1932(3) 0.2723(3) 0.0349(13) Uani 1 1 d . . .
C40 C 0.4760(3) -0.1728(3) 0.0977(3) 0.0211(12) Uani 1 1 d . . .
C41 C 0.5135(3) -0.1388(3) 0.1637(3) 0.0252(13) Uani 1 1 d . . .
C42 C 0.5263(3) -0.1881(3) 0.2189(3) 0.0240(12) Uani 1 1 d . . .
H42 H 0.5508 -0.1798 0.2679 0.029 Uiso 1 1 calc R . .
C43 C 0.4984(3) -0.2503(3) 0.1917(3) 0.0241(12) Uani 1 1 d . . .
C44 C 0.4686(3) -0.2408(3) 0.1175(3) 0.0225(12) Uani 1 1 d . . .
H44 H 0.4464 -0.2753 0.0848 0.027 Uiso 1 1 calc R . .
C45 C 0.4357(3) -0.1487(3) 0.0220(3) 0.0292(14) Uani 1 1 d . . .
C46 C 0.4732(4) -0.0965(4) -0.0101(4) 0.0441(18) Uani 1 1 d . . .
H46A H 0.4832 -0.0563 0.0204 0.066 Uiso 1 1 calc R . .
H46B H 0.4437 -0.0840 -0.0583 0.066 Uiso 1 1 calc R . .
H46C H 0.5166 -0.1158 -0.0131 0.066 Uiso 1 1 calc R . .
C47 C 0.3654(3) -0.1197(4) 0.0215(3) 0.0382(16) Uani 1 1 d . . .
H47A H 0.3394 -0.1543 0.0380 0.057 Uiso 1 1 calc R . .
H47B H 0.3392 -0.1059 -0.0273 0.057 Uiso 1 1 calc R . .
H47C H 0.3729 -0.0806 0.0535 0.057 Uiso 1 1 calc R . .
C48 C 0.4196(4) -0.2085(4) -0.0313(3) 0.0407(17) Uani 1 1 d . . .
H48A H 0.4629 -0.2304 -0.0309 0.061 Uiso 1 1 calc R . .
H48B H 0.3956 -0.1918 -0.0796 0.061 Uiso 1 1 calc R . .
H48C H 0.3900 -0.2411 -0.0171 0.061 Uiso 1 1 calc R . .
C49 C 0.5387(3) -0.0663(3) 0.1796(3) 0.0296(14) Uani 1 1 d . . .
C50 C 0.5983(4) -0.0508(4) 0.1491(4) 0.0441(18) Uani 1 1 d . . .
H50A H 0.6379 -0.0800 0.1722 0.066 Uiso 1 1 calc R . .
H50B H 0.6121 -0.0034 0.1583 0.066 Uiso 1 1 calc R . .
H50C H 0.5829 -0.0591 0.0973 0.066 Uiso 1 1 calc R . .
C51 C 0.5690(4) -0.0544(4) 0.2610(4) 0.0439(18) Uani 1 1 d . . .
H51A H 0.5322 -0.0590 0.2833 0.066 Uiso 1 1 calc R . .
H51B H 0.5886 -0.0088 0.2698 0.066 Uiso 1 1 calc R . .
H51C H 0.6054 -0.0877 0.2817 0.066 Uiso 1 1 calc R . .
C52 C 0.4806(4) -0.0140(3) 0.1521(4) 0.0453(18) Uani 1 1 d . . .
H52A H 0.4617 -0.0170 0.0998 0.068 Uiso 1 1 calc R . .
H52B H 0.4992 0.0314 0.1657 0.068 Uiso 1 1 calc R . .
H52C H 0.4438 -0.0230 0.1734 0.068 Uiso 1 1 calc R . .
C53 C 0.4994(3) -0.3148(3) 0.2338(3) 0.0271(13) Uani 1 1 d . . .
C54 C 0.4405(4) -0.3607(4) 0.1927(4) 0.049(2) Uani 1 1 d . . .
H54A H 0.3964 -0.3367 0.1830 0.074 Uiso 1 1 calc R . .
H54B H 0.4398 -0.4011 0.2214 0.074 Uiso 1 1 calc R . .
H54C H 0.4473 -0.3740 0.1473 0.074 Uiso 1 1 calc R . .
C55 C 0.5685(4) -0.3515(3) 0.2463(4) 0.0393(17) Uani 1 1 d . . .
H55A H 0.5739 -0.3641 0.2001 0.059 Uiso 1 1 calc R . .
H55B H 0.5693 -0.3922 0.2749 0.059 Uiso 1 1 calc R . .
H55C H 0.6065 -0.3216 0.2720 0.059 Uiso 1 1 calc R . .
C56 C 0.4898(4) -0.2981(4) 0.3067(4) 0.0430(18) Uani 1 1 d . . .
H56A H 0.5278 -0.2692 0.3343 0.064 Uiso 1 1 calc R . .
H56B H 0.4897 -0.3400 0.3332 0.064 Uiso 1 1 calc R . .
H56C H 0.4457 -0.2745 0.2991 0.064 Uiso 1 1 calc R . .
C57 C 0.6414(3) -0.3216(3) 0.0387(3) 0.0263(13) Uani 1 1 d . . .
C58 C 0.7050(3) -0.3210(3) 0.0987(3) 0.0300(14) Uani 1 1 d . . .
C59 C 0.7332(3) -0.2553(3) 0.0983(3) 0.0298(13) Uani 1 1 d . . .
H59 H 0.7748 -0.2400 0.1323 0.036 Uiso 1 1 calc R . .
C60 C 0.6921(3) -0.2156(3) 0.0416(3) 0.0282(13) Uani 1 1 d . . .
C61 C 0.6352(3) -0.2572(3) 0.0064(3) 0.0283(13) Uani 1 1 d . . .
H61 H 0.5976 -0.2437 -0.0338 0.034 Uiso 1 1 calc R . .
C62 C 0.5918(4) -0.3795(3) 0.0043(3) 0.0341(15) Uani 1 1 d . . .
C63 C 0.5472(4) -0.4037(4) 0.0497(4) 0.0479(19) Uani 1 1 d . . .
H63A H 0.5130 -0.4364 0.0222 0.072 Uiso 1 1 calc R . .
H63B H 0.5233 -0.3650 0.0625 0.072 Uiso 1 1 calc R . .
H63C H 0.5768 -0.4252 0.0935 0.072 Uiso 1 1 calc R . .
C64 C 0.5392(4) -0.3561(4) -0.0678(4) 0.0484(19) Uani 1 1 d . . .
H64A H 0.5643 -0.3388 -0.0994 0.073 Uiso 1 1 calc R . .
H64B H 0.5097 -0.3204 -0.0585 0.073 Uiso 1 1 calc R . .
H64C H 0.5104 -0.3945 -0.0909 0.073 Uiso 1 1 calc R . .
C65 C 0.6288(4) -0.4386(4) -0.0182(4) 0.053(2) Uani 1 1 d . . .
H65A H 0.6507 -0.4230 -0.0533 0.079 Uiso 1 1 calc R . .
H65B H 0.5952 -0.4741 -0.0396 0.079 Uiso 1 1 calc R . .
H65C H 0.6643 -0.4566 0.0240 0.079 Uiso 1 1 calc R . .
C66 C 0.7479(4) -0.3739(4) 0.1504(4) 0.0390(16) Uani 1 1 d . . .
C67 C 0.7073(4) -0.4303(4) 0.1721(5) 0.059(2) Uani 1 1 d . . .
H67A H 0.7395 -0.4644 0.1997 0.089 Uiso 1 1 calc R . .
H67B H 0.6757 -0.4511 0.1289 0.089 Uiso 1 1 calc R . .
H67C H 0.6806 -0.4115 0.2014 0.089 Uiso 1 1 calc R . .
C68 C 0.7976(5) -0.4064(5) 0.1147(5) 0.077(3) Uani 1 1 d . . .
H68A H 0.8298 -0.3722 0.1078 0.116 Uiso 1 1 calc R . .
H68B H 0.7709 -0.4252 0.0681 0.116 Uiso 1 1 calc R . .
H68C H 0.8237 -0.4426 0.1454 0.116 Uiso 1 1 calc R . .
C69 C 0.7912(6) -0.3420(5) 0.2197(5) 0.091(4) Uani 1 1 d . . .
H69A H 0.8236 -0.3097 0.2097 0.136 Uiso 1 1 calc R . .
H69B H 0.8171 -0.3771 0.2521 0.136 Uiso 1 1 calc R . .
H69C H 0.7609 -0.3184 0.2421 0.136 Uiso 1 1 calc R . .
C70 C 0.7142(3) -0.1486(3) 0.0158(3) 0.0311(14) Uani 1 1 d . . .
C71 C 0.7706(4) -0.1635(4) -0.0189(4) 0.048(2) Uani 1 1 d . . .
H71A H 0.8107 -0.1836 0.0167 0.073 Uiso 1 1 calc R . .
H71B H 0.7844 -0.1214 -0.0368 0.073 Uiso 1 1 calc R . .
H71C H 0.7526 -0.1950 -0.0589 0.073 Uiso 1 1 calc R . .
C72 C 0.7458(4) -0.1005(4) 0.0781(4) 0.0462(19) Uani 1 1 d . . .
H72A H 0.7103 -0.0867 0.0995 0.069 Uiso 1 1 calc R . .
H72B H 0.7640 -0.0606 0.0605 0.069 Uiso 1 1 calc R . .
H72C H 0.7836 -0.1234 0.1143 0.069 Uiso 1 1 calc R . .
C73 C 0.6542(4) -0.1129(4) -0.0389(4) 0.053(2) Uani 1 1 d . . .
H73A H 0.6333 -0.1434 -0.0792 0.080 Uiso 1 1 calc R . .
H73B H 0.6713 -0.0723 -0.0565 0.080 Uiso 1 1 calc R . .
H73C H 0.6193 -0.1001 -0.0163 0.080 Uiso 1 1 calc R . .
C74 C 0.7632(4) -0.1584(4) 0.2702(4) 0.0459(19) Uani 1 1 d . . .
H74 H 0.7715 -0.1538 0.2254 0.055 Uiso 1 1 calc R . .
C75 C 0.8092(4) -0.1290(5) 0.3296(4) 0.059(2) Uani 1 1 d . . .
H75 H 0.8484 -0.1051 0.3258 0.071 Uiso 1 1 calc R . .
C76 C 0.7971(4) -0.1350(4) 0.3947(4) 0.053(2) Uani 1 1 d . . .
H76 H 0.8272 -0.1141 0.4363 0.063 Uiso 1 1 calc R . .
C77 C 0.7415(4) -0.1711(3) 0.3985(3) 0.0380(16) Uani 1 1 d . . .
H77 H 0.7326 -0.1769 0.4429 0.046 Uiso 1 1 calc R . .
C78 C 0.6989(4) -0.1989(4) 0.3368(3) 0.0372(16) Uani 1 1 d . . .
H78 H 0.6602 -0.2241 0.3400 0.045 Uiso 1 1 calc R . .

loop_
_atom_site_aniso_label
_atom_site_aniso_U_11
_atom_site_aniso_U_22
_atom_site_aniso_U_33
_atom_site_aniso_U_23
_atom_site_aniso_U_13
_atom_site_aniso_U_12
Sm1 0.02458(15) 0.02478(17) 0.02565(16) 0.00045(12) 0.00654(11) 0.00206(12)
N1 0.027(3) 0.034(3) 0.034(3) 0.004(2) 0.009(2) -0.002(2)
C1 0.030(3) 0.034(4) 0.024(3) 0.001(3) 0.008(2) 0.008(3)
C2 0.022(3) 0.033(4) 0.032(3) 0.006(3) 0.009(2) 0.008(3)
C3 0.033(3) 0.022(3) 0.027(3) 0.000(2) 0.007(3) 0.007(3)
C4 0.031(3) 0.027(3) 0.020(3) 0.004(2) 0.007(2) 0.007(3)
C5 0.026(3) 0.024(3) 0.035(3) 0.000(3) 0.010(3) -0.002(2)
C6 0.032(4) 0.051(5) 0.022(3) 0.005(3) 0.007(3) 0.004(3)
C7 0.050(5) 0.066(6) 0.036(4) 0.015(4) 0.003(3) 0.009(4)
C8 0.069(5) 0.061(6) 0.031(4) -0.008(4) 0.009(3) -0.012(4)
C9 0.061(5) 0.071(6) 0.028(4) -0.009(4) 0.024(3) 0.003(4)
C10 0.031(4) 0.034(4) 0.040(4) 0.015(3) 0.013(3) 0.011(3)
C11 0.037(4) 0.069(6) 0.047(4) 0.011(4) 0.020(3) 0.013(4)
C12 0.045(4) 0.047(5) 0.052(5) 0.011(4) 0.012(4) -0.010(4)
C13 0.047(4) 0.041(5) 0.053(5) 0.026(4) 0.018(4) 0.006(3)
C14 0.024(3) 0.038(4) 0.028(3) 0.004(3) 0.013(2) 0.006(3)
C15 0.039(4) 0.077(6) 0.029(4) 0.002(4) 0.011(3) -0.004(4)
C16 0.063(5) 0.044(5) 0.053(5) 0.007(4) 0.033(4) 0.017(4)
C17 0.050(5) 0.055(5) 0.050(4) 0.000(4) 0.031(4) -0.004(4)
C18 0.032(3) 0.027(4) 0.029(3) 0.001(3) 0.007(3) 0.004(3)
C19 0.034(3) 0.024(3) 0.025(3) 0.001(2) 0.012(3) 0.003(3)
C20 0.026(3) 0.032(4) 0.027(3) 0.000(3) 0.003(2) 0.008(3)
C21 0.032(3) 0.027(3) 0.023(3) 0.000(2) 0.011(2) 0.006(3)
C22 0.026(3) 0.033(4) 0.021(3) -0.001(2) 0.004(2) 0.004(3)
C23 0.030(3) 0.026(4) 0.039(4) 0.000(3) 0.011(3) -0.005(3)
C24 0.045(4) 0.057(5) 0.047(4) 0.008(4) 0.023(4) 0.000(4)
C25 0.027(4) 0.054(5) 0.049(4) 0.014(4) 0.007(3) -0.002(3)
C26 0.047(5) 0.027(4) 0.075(6) 0.000(4) 0.020(4) 0.002(3)
C27 0.043(4) 0.033(4) 0.020(3) -0.001(3) 0.009(3) 0.001(3)
C28 0.072(6) 0.041(5) 0.037(4) 0.012(3) 0.007(4) -0.002(4)
C29 0.041(4) 0.060(5) 0.031(4) 0.007(3) 0.003(3) -0.007(4)
C30 0.061(5) 0.046(5) 0.031(4) 0.001(3) 0.025(3) 0.001(4)
C31 0.034(4) 0.032(4) 0.028(3) -0.005(3) 0.011(3) 0.003(3)
C32 0.049(7) 0.122(12) 0.019(5) -0.011(5) 0.012(4) 0.010(7)
C33 0.080(8) 0.053(7) 0.046(6) -0.005(5) 0.037(5) 0.025(6)
C34 0.090(10) 0.061(8) 0.059(7) -0.021(6) 0.052(7) -0.017(7)
C32A 0.049(7) 0.122(12) 0.019(5) -0.011(5) 0.012(4) 0.010(7)
C33A 0.080(8) 0.053(7) 0.046(6) -0.005(5) 0.037(5) 0.025(6)
C34A 0.090(10) 0.061(8) 0.059(7) -0.021(6) 0.052(7) -0.017(7)
C35 0.040(4) 0.033(4) 0.037(4) 0.006(3) 0.015(3) 0.004(3)
C36 0.031(4) 0.054(5) 0.060(5) 0.010(4) 0.017(3) 0.001(3)
C37 0.042(5) 0.060(6) 0.067(6) 0.000(4) 0.004(4) -0.021(4)
C38 0.065(6) 0.058(6) 0.037(4) -0.013(4) 0.011(4) -0.011(4)
C39 0.033(4) 0.043(4) 0.040(4) -0.005(3) 0.015(3) -0.006(3)
Sm2 0.02398(15) 0.02487(17) 0.02194(15) -0.00010(12) 0.00693(11) -0.00028(12)
N2 0.035(3) 0.036(3) 0.029(3) -0.001(2) 0.003(2) 0.002(3)
C40 0.022(3) 0.021(3) 0.022(3) 0.004(2) 0.009(2) 0.001(2)
C41 0.027(3) 0.023(3) 0.029(3) 0.001(2) 0.014(2) 0.008(2)
C42 0.027(3) 0.026(3) 0.018(3) 0.005(2) 0.006(2) -0.001(2)
C43 0.024(3) 0.026(3) 0.022(3) 0.003(2) 0.007(2) -0.001(2)
C44 0.021(3) 0.023(3) 0.024(3) 0.005(2) 0.008(2) 0.001(2)
C45 0.027(3) 0.029(4) 0.032(3) 0.011(3) 0.010(3) 0.010(3)
C46 0.048(4) 0.056(5) 0.030(4) 0.020(3) 0.014(3) 0.000(4)
C47 0.029(4) 0.049(5) 0.034(4) 0.007(3) 0.006(3) 0.012(3)
C48 0.054(4) 0.040(4) 0.022(3) 0.001(3) 0.004(3) 0.006(3)
C49 0.035(4) 0.024(3) 0.029(3) 0.004(2) 0.010(3) 0.002(3)
C50 0.042(4) 0.035(4) 0.053(5) 0.011(3) 0.012(3) -0.006(3)
C51 0.062(5) 0.027(4) 0.038(4) -0.005(3) 0.009(3) -0.002(3)
C52 0.060(5) 0.021(4) 0.052(5) 0.000(3) 0.012(4) 0.003(3)
C53 0.038(4) 0.023(3) 0.022(3) 0.003(2) 0.012(3) -0.001(3)
C54 0.054(5) 0.038(5) 0.043(4) 0.017(3) -0.002(3) -0.017(4)
C55 0.053(5) 0.025(4) 0.041(4) 0.009(3) 0.016(3) 0.008(3)
C56 0.063(5) 0.034(4) 0.040(4) 0.016(3) 0.028(3) 0.009(4)
C57 0.025(3) 0.024(3) 0.032(3) -0.008(2) 0.012(2) -0.002(2)
C58 0.025(3) 0.031(4) 0.032(3) -0.002(3) 0.007(3) 0.002(3)
C59 0.024(3) 0.031(4) 0.035(3) -0.004(3) 0.011(2) 0.001(3)
C60 0.027(3) 0.034(4) 0.027(3) 0.001(3) 0.014(2) -0.002(3)
C61 0.027(3) 0.034(4) 0.023(3) -0.001(2) 0.007(2) 0.001(3)
C62 0.042(4) 0.024(4) 0.037(4) -0.010(3) 0.013(3) -0.009(3)
C63 0.052(5) 0.037(5) 0.060(5) -0.017(4) 0.026(4) -0.017(4)
C64 0.055(5) 0.033(4) 0.047(4) -0.006(3) 0.002(4) -0.007(4)
C65 0.050(5) 0.046(5) 0.063(5) -0.028(4) 0.019(4) -0.004(4)
C66 0.036(4) 0.027(4) 0.050(4) 0.003(3) 0.007(3) 0.005(3)
C67 0.061(6) 0.043(5) 0.063(5) 0.023(4) 0.004(4) 0.014(4)
C68 0.061(6) 0.079(7) 0.095(8) 0.025(6) 0.030(5) 0.044(5)
C69 0.103(8) 0.048(6) 0.069(6) 0.011(5) -0.047(6) -0.003(5)
C70 0.036(4) 0.035(4) 0.025(3) 0.000(3) 0.015(3) -0.006(3)
C71 0.051(5) 0.046(5) 0.063(5) -0.006(4) 0.040(4) -0.016(4)
C72 0.062(5) 0.037(4) 0.047(4) 0.001(3) 0.027(4) -0.008(4)
C73 0.052(5) 0.046(5) 0.058(5) 0.023(4) 0.012(4) -0.009(4)
C74 0.043(4) 0.060(5) 0.032(4) 0.007(3) 0.008(3) -0.012(4)
C75 0.051(5) 0.068(6) 0.054(5) 0.000(4) 0.010(4) -0.032(4)
C76 0.059(5) 0.052(5) 0.037(4) -0.008(3) -0.001(4) -0.022(4)
C77 0.050(4) 0.033(4) 0.026(3) -0.003(3) 0.005(3) 0.002(3)
C78 0.036(4) 0.038(4) 0.034(4) 0.009(3) 0.006(3) -0.004(3)

loop_
_atom_type_symbol
_atom_type_description
_atom_type_scat_dispersion_real
_atom_type_scat_dispersion_imag
_atom_type_scat_source
C C 0.0033 0.0016 'International Tables Vol C Tables 4.2.6.8 and 6.1.1.4'
H H 0.0000 0.0000 'International Tables Vol C Tables 4.2.6.8 and 6.1.1.4'
N N 0.0061 0.0033 'International Tables Vol C Tables 4.2.6.8 and 6.1.1.4'
Sm Sm -0.1638 3.4418 'International Tables Vol C Tables 4.2.6.8 and 6.1.1.4'

loop_
_geom_angle_atom_site_label_1
_geom_angle_atom_site_label_2
_geom_angle_atom_site_label_3
_geom_angle
N1 Sm1 C22 127.07(17)
N1 Sm1 C3 80.33(17)
C22 Sm1 C3 152.36(17)
N1 Sm1 C5 126.65(17)
C22 Sm1 C5 106.28(17)
C3 Sm1 C5 46.58(18)
N1 Sm1 C18 119.27(17)
C22 Sm1 C18 28.94(17)
C3 Sm1 C18 146.15(19)
C5 Sm1 C18 106.41(18)
N1 Sm1 C1 119.25(18)
C22 Sm1 C1 107.11(17)
C3 Sm1 C1 47.51(17)
C5 Sm1 C1 29.00(17)
C18 Sm1 C1 121.47(18)
N1 Sm1 C2 89.94(17)
C22 Sm1 C2 132.99(17)
C3 Sm1 C2 28.90(17)
C5 Sm1 C2 47.61(17)
C18 Sm1 C2 150.72(18)
C1 Sm1 C2 29.32(18)
N1 Sm1 C19 89.94(17)
C22 Sm1 C19 47.38(17)
C3 Sm1 C19 150.61(16)
C5 Sm1 C19 132.21(18)
C18 Sm1 C19 29.37(17)
C1 Sm1 C19 150.81(18)
C2 Sm1 C19 179.51(18)
N1 Sm1 C20 81.13(17)
C22 Sm1 C20 46.11(17)
C3 Sm1 C20 161.46(18)
C5 Sm1 C20 151.76(18)
C18 Sm1 C20 47.40(19)
C1 Sm1 C20 146.79(17)
C2 Sm1 C20 151.57(18)
C19 Sm1 C20 28.84(17)
N1 Sm1 C4 101.12(17)
C22 Sm1 C4 129.66(17)
C3 Sm1 C4 28.42(17)
C5 Sm1 C4 28.53(16)
C18 Sm1 C4 117.86(18)
C1 Sm1 C4 47.94(16)
C2 Sm1 C4 47.89(17)
C19 Sm1 C4 131.68(17)
C20 Sm1 C4 160.40(17)
N1 Sm1 C21 102.17(17)
C22 Sm1 C21 28.09(17)
C3 Sm1 C21 161.68(17)
C5 Sm1 C21 129.64(17)
C18 Sm1 C21 47.65(18)
C1 Sm1 C21 118.77(17)
C2 Sm1 C21 132.90(17)
C19 Sm1 C21 47.59(16)
C20 Sm1 C21 28.13(16)
C4 Sm1 C21 156.69(17)
C35 N1 C39 117.0(6)
C35 N1 Sm1 118.7(4)
C39 N1 Sm1 124.0(4)
C5 C1 C2 106.6(5)
C5 C1 C6 118.5(6)
C2 C1 C6 133.5(6)
C5 C1 Sm1 75.1(3)
C2 C1 Sm1 75.8(3)
C6 C1 Sm1 124.6(4)
C3 C2 C1 106.0(5)
C3 C2 C10 121.0(6)
C1 C2 C10 133.0(6)
C3 C2 Sm1 74.5(3)
C1 C2 Sm1 74.9(4)
C10 C2 Sm1 117.9(4)
C4 C3 C2 111.1(5)
C4 C3 Sm1 77.4(4)
C2 C3 Sm1 76.6(3)
C4 C3 H3 124.5
C2 C3 H3 124.5
Sm1 C3 H3 113.4
C3 C4 C5 105.9(5)
C3 C4 C14 126.4(5)
C5 C4 C14 126.3(6)
C3 C4 Sm1 74.2(3)
C5 C4 Sm1 74.3(3)
C14 C4 Sm1 127.1(4)
C4 C5 C1 110.4(5)
C4 C5 Sm1 77.1(3)
C1 C5 Sm1 75.9(3)
C4 C5 H5 124.8
C1 C5 H5 124.8
Sm1 C5 H5 114.1
C9 C6 C7 107.7(6)
C9 C6 C8 106.5(6)
C7 C6 C8 107.7(6)
C9 C6 C1 116.7(6)
C7 C6 C1 107.3(6)
C8 C6 C1 110.6(5)
C6 C7 H7A 109.5
C6 C7 H7B 109.5
H7A C7 H7B 109.5
C6 C7 H7C 109.5
H7A C7 H7C 109.5
H7B C7 H7C 109.5
C6 C8 H8A 109.5
C6 C8 H8B 109.5
H8A C8 H8B 109.5
C6 C8 H8C 109.5
H8A C8 H8C 109.5
H8B C8 H8C 109.5
C6 C9 H9A 109.5
C6 C9 H9B 109.5
H9A C9 H9B 109.5
C6 C9 H9C 109.5
H9A C9 H9C 109.5
H9B C9 H9C 109.5
C11 C10 C13 110.7(6)
C11 C10 C12 105.7(6)
C13 C10 C12 105.9(6)
C11 C10 C2 112.4(6)
C13 C10 C2 111.4(5)
C12 C10 C2 110.4(5)
C10 C11 H11A 109.5
C10 C11 H11B 109.5
H11A C11 H11B 109.5
C10 C11 H11C 109.5
H11A C11 H11C 109.5
H11B C11 H11C 109.5
C10 C12 H12A 109.5
C10 C12 H12B 109.5
H12A C12 H12B 109.5
C10 C12 H12C 109.5
H12A C12 H12C 109.5
H12B C12 H12C 109.5
C10 C13 H13A 109.5
C10 C13 H13B 109.5
H13A C13 H13B 109.5
C10 C13 H13C 109.5
H13A C13 H13C 109.5
H13B C13 H13C 109.5
C4 C14 C16 108.5(5)
C4 C14 C17 112.0(5)
C16 C14 C17 108.1(6)
C4 C14 C15 110.8(5)
C16 C14 C15 108.4(6)
C17 C14 C15 108.9(6)
C14 C15 H15A 109.5
C14 C15 H15B 109.5
H15A C15 H15B 109.5
C14 C15 H15C 109.5
H15A C15 H15C 109.5
H15B C15 H15C 109.5
C14 C16 H16A 109.5
C14 C16 H16B 109.5
H16A C16 H16B 109.5
C14 C16 H16C 109.5
H16A C16 H16C 109.5
H16B C16 H16C 109.5
C14 C17 H17A 109.5
C14 C17 H17B 109.5
H17A C17 H17B 109.5
C14 C17 H17C 109.5
H17A C17 H17C 109.5
H17B C17 H17C 109.5
C22 C18 C19 106.0(5)
C22 C18 C23 119.4(5)
C19 C18 C23 133.3(5)
C22 C18 Sm1 75.0(4)
C19 C18 Sm1 76.1(4)
C23 C18 Sm1 123.9(4)
C20 C19 C18 106.0(5)
C20 C19 C27 120.4(5)
C18 C19 C27 133.4(6)
C20 C19 Sm1 75.8(3)
C18 C19 Sm1 74.5(3)
C27 C19 Sm1 118.8(4)
C21 C20 C19 110.3(6)
C21 C20 Sm1 76.4(3)
C19 C20 Sm1 75.4(3)
C21 C20 H20 124.9
C19 C20 H20 124.9
Sm1 C20 H20 115.2
C22 C21 C20 106.6(5)
C22 C21 C31 127.4(5)
C20 C21 C31 125.0(6)
C22 C21 Sm1 73.8(3)
C20 C21 Sm1 75.4(3)
C31 C21 Sm1 125.1(4)
C21 C22 C18 111.1(5)
C21 C22 Sm1 78.1(4)
C18 C22 Sm1 76.0(4)
C21 C22 H22 124.4
C18 C22 H22 124.4
Sm1 C22 H22 113.3
C24 C23 C26 109.2(6)
C24 C23 C25 105.3(6)
C26 C23 C25 107.7(6)
C24 C23 C18 116.2(6)
C26 C23 C18 108.0(6)
C25 C23 C18 110.1(5)
C23 C24 H24A 109.5
C23 C24 H24B 109.5
H24A C24 H24B 109.5
C23 C24 H24C 109.5
H24A C24 H24C 109.5
H24B C24 H24C 109.5
C23 C25 H25A 109.5
C23 C25 H25B 109.5
H25A C25 H25B 109.5
C23 C25 H25C 109.5
H25A C25 H25C 109.5
H25B C25 H25C 109.5
C23 C26 H26A 109.5
C23 C26 H26B 109.5
H26A C26 H26B 109.5
C23 C26 H26C 109.5
H26A C26 H26C 109.5
H26B C26 H26C 109.5
C19 C27 C30 111.7(5)
C19 C27 C29 110.2(5)
C30 C27 C29 105.4(6)
C19 C27 C28 112.4(5)
C30 C27 C28 110.9(6)
C29 C27 C28 105.7(6)
C27 C28 H28A 109.5
C27 C28 H28B 109.5
H28A C28 H28B 109.5
C27 C28 H28C 109.5
H28A C28 H28C 109.5
H28B C28 H28C 109.5
C27 C29 H29A 109.5
C27 C29 H29B 109.5
H29A C29 H29B 109.5
C27 C29 H29C 109.5
H29A C29 H29C 109.5
H29B C29 H29C 109.5
C27 C30 H30A 109.5
C27 C30 H30B 109.5
H30A C30 H30B 109.5
C27 C30 H30C 109.5
H30A C30 H30C 109.5
H30B C30 H30C 109.5
C34 C31 C32 109.9(9)
C34 C31 C34A 57.3(14)
C32 C31 C34A 135.0(12)
C34 C31 C33 107.0(9)
C32 C31 C33 109.0(8)
C34A C31 C33 51.3(13)
C34 C31 C21 111.0(6)
C32 C31 C21 111.4(6)
C34A C31 C21 113.3(11)
C33 C31 C21 108.4(6)
C34 C31 C33A 137.8(12)
C32 C31 C33A 48.0(12)
C34A C31 C33A 109.2(17)
C33 C31 C33A 63.8(13)
C21 C31 C33A 110.8(12)
C34 C31 C32A 55.8(13)
C32 C31 C32A 58.8(12)
C34A C31 C32A 109.2(18)
C33 C31 C32A 142.3(11)
C21 C31 C32A 109.2(10)
C33A C31 C32A 104.7(16)
C31 C32 H32A 109.5
C31 C32 H32B 109.5
C31 C32 H32C 109.5
C31 C33 H33A 109.5
C31 C33 H33B 109.5
C31 C33 H33C 109.5
C31 C34 H34A 109.5
C31 C34 H34B 109.5
C31 C34 H34C 109.5
C31 C32A H32D 109.5
C31 C32A H32E 109.5
H32D C32A H32E 109.5
C31 C32A H32F 109.5
H32D C32A H32F 109.5
H32E C32A H32F 109.5
C31 C33A H33D 109.5
C31 C33A H33E 109.5
H33D C33A H33E 109.5
C31 C33A H33F 109.5
H33D C33A H33F 109.5
H33E C33A H33F 109.5
C31 C34A H34D 109.5
C31 C34A H34E 109.5
H34D C34A H34E 109.5
C31 C34A H34F 109.5
H34D C34A H34F 109.5
H34E C34A H34F 109.5
N1 C35 C36 124.4(7)
N1 C35 H35 117.8
C36 C35 H35 117.8
C35 C36 C37 117.8(7)
C35 C36 H36 121.1
C37 C36 H36 121.1
C38 C37 C36 118.3(7)
C38 C37 H37 120.9
C36 C37 H37 120.9
C39 C38 C37 120.2(7)
C39 C38 H38 119.9
C37 C38 H38 119.9
N1 C39 C38 122.3(7)
N1 C39 H39 118.9
C38 C39 H39 118.9
N2 Sm2 C42 77.84(16)
N2 Sm2 C59 85.70(17)
C42 Sm2 C59 163.32(17)
N2 Sm2 C43 96.75(16)
C42 Sm2 C43 28.43(17)
C59 Sm2 C43 161.31(17)
N2 Sm2 C61 130.86(17)
C42 Sm2 C61 149.10(16)
C59 Sm2 C61 46.13(17)
C43 Sm2 C61 131.78(16)
N2 Sm2 C44 123.15(16)
C42 Sm2 C44 46.29(16)
C59 Sm2 C44 150.38(17)
C43 Sm2 C44 28.44(15)
C61 Sm2 C44 105.94(16)
N2 Sm2 C41 90.60(17)
C42 Sm2 C41 28.98(16)
C59 Sm2 C41 150.85(18)
C43 Sm2 C41 47.84(17)
C61 Sm2 C41 125.36(17)
C44 Sm2 C41 47.03(17)
N2 Sm2 C58 96.92(17)
C42 Sm2 C58 155.94(17)
C59 Sm2 C58 28.80(18)
C43 Sm2 C58 132.89(18)
C61 Sm2 C58 47.20(17)
C44 Sm2 C58 128.68(17)
C41 Sm2 C58 172.11(17)
N2 Sm2 C60 104.19(17)
C42 Sm2 C60 156.08(17)
C59 Sm2 C60 28.41(17)
C43 Sm2 C60 158.83(16)
C61 Sm2 C60 28.48(17)
C44 Sm2 C60 130.67(16)
C41 Sm2 C60 127.69(17)
C58 Sm2 C60 47.97(18)
N2 Sm2 C57 126.05(16)
C42 Sm2 C57 148.38(17)
C59 Sm2 C57 46.98(17)
C43 Sm2 C57 120.33(17)
C61 Sm2 C57 28.41(17)
C44 Sm2 C57 104.27(16)
C41 Sm2 C57 143.23(17)
C58 Sm2 C57 29.14(16)
C60 Sm2 C57 47.62(18)
N2 Sm2 C40 119.56(16)
C42 Sm2 C40 47.41(15)
C59 Sm2 C40 144.68(16)
C43 Sm2 C40 47.78(15)
C61 Sm2 C40 101.94(16)
C44 Sm2 C40 28.54(15)
C41 Sm2 C40 29.09(16)
C58 Sm2 C40 143.51(16)
C60 Sm2 C40 116.43(16)
C57 Sm2 C40 114.39(16)
C78 N2 C74 115.7(6)
C78 N2 Sm2 127.2(4)
C74 N2 Sm2 116.6(4)
C44 C40 C41 105.5(5)
C44 C40 C45 119.3(5)
C41 C40 C45 134.1(5)
C44 C40 Sm2 74.1(3)
C41 C40 Sm2 73.9(3)
C45 C40 Sm2 125.8(4)
C42 C41 C40 106.4(5)
C42 C41 C49 121.5(5)
C40 C41 C49 132.1(5)
C42 C41 Sm2 73.3(3)
C40 C41 Sm2 77.0(3)
C49 C41 Sm2 114.2(4)
C43 C42 C41 111.1(5)
C43 C42 Sm2 77.7(3)
C41 C42 Sm2 77.7(3)
C43 C42 H42 124.4
C41 C42 H42 124.4
Sm2 C42 H42 112.1
C42 C43 C44 105.8(5)
C42 C43 C53 126.9(5)
C44 C43 C53 127.3(5)
C42 C43 Sm2 73.9(3)
C44 C43 Sm2 76.1(3)
C53 C43 Sm2 115.8(4)
C43 C44 C40 111.2(5)
C43 C44 Sm2 75.4(3)
C40 C44 Sm2 77.3(3)
C43 C44 H44 124.4
C40 C44 H44 124.4
Sm2 C44 H44 114.6
C46 C45 C40 115.2(5)
C46 C45 C47 109.0(5)
C40 C45 C47 109.7(5)
C46 C45 C48 105.5(5)
C40 C45 C48 110.7(5)
C47 C45 C48 106.3(5)
C45 C46 H46A 109.5
C45 C46 H46B 109.5
H46A C46 H46B 109.5
C45 C46 H46C 109.5
H46A C46 H46C 109.5
H46B C46 H46C 109.5
C45 C47 H47A 109.5
C45 C47 H47B 109.5
H47A C47 H47B 109.5
C45 C47 H47C 109.5
H47A C47 H47C 109.5
H47B C47 H47C 109.5
C45 C48 H48A 109.5
C45 C48 H48B 109.5
H48A C48 H48B 109.5
C45 C48 H48C 109.5
H48A C48 H48C 109.5
H48B C48 H48C 109.5
C41 C49 C52 112.9(5)
C41 C49 C50 111.4(5)
C52 C49 C50 109.9(6)
C41 C49 C51 110.9(5)
C52 C49 C51 106.0(6)
C50 C49 C51 105.2(6)
C49 C50 H50A 109.5
C49 C50 H50B 109.5
H50A C50 H50B 109.5
C49 C50 H50C 109.5
H50A C50 H50C 109.5
H50B C50 H50C 109.5
C49 C51 H51A 109.5
C49 C51 H51B 109.5
H51A C51 H51B 109.5
C49 C51 H51C 109.5
H51A C51 H51C 109.5
H51B C51 H51C 109.5
C49 C52 H52A 109.5
C49 C52 H52B 109.5
H52A C52 H52B 109.5
C49 C52 H52C 109.5
H52A C52 H52C 109.5
H52B C52 H52C 109.5
C43 C53 C54 109.8(5)
C43 C53 C55 110.0(5)
C54 C53 C55 109.4(6)
C43 C53 C56 110.0(5)
C54 C53 C56 108.4(6)
C55 C53 C56 109.1(5)
C53 C54 H54A 109.5
C53 C54 H54B 109.5
H54A C54 H54B 109.5
C53 C54 H54C 109.5
H54A C54 H54C 109.5
H54B C54 H54C 109.5
C53 C55 H55A 109.5
C53 C55 H55B 109.5
H55A C55 H55B 109.5
C53 C55 H55C 109.5
H55A C55 H55C 109.5
H55B C55 H55C 109.5
C53 C56 H56A 109.5
C53 C56 H56B 109.5
H56A C56 H56B 109.5
C53 C56 H56C 109.5
H56A C56 H56C 109.5
H56B C56 H56C 109.5
C61 C57 C58 106.8(5)
C61 C57 C62 121.4(5)
C58 C57 C62 131.2(6)
C61 C57 Sm2 74.7(3)
C58 C57 Sm2 75.1(3)
C62 C57 Sm2 122.4(4)
C59 C58 C57 105.2(5)
C59 C58 C66 118.8(5)
C57 C58 C66 135.4(6)
C59 C58 Sm2 73.9(3)
C57 C58 Sm2 75.7(3)
C66 C58 Sm2 121.3(4)
C60 C59 C58 112.0(5)
C60 C59 Sm2 77.6(3)
C58 C59 Sm2 77.3(3)
C60 C59 H59 124.0
C58 C59 H59 124.0
Sm2 C59 H59 112.8
C59 C60 C61 104.8(6)
C59 C60 C70 125.5(6)
C61 C60 C70 128.4(5)
C59 C60 Sm2 74.0(3)
C61 C60 Sm2 74.9(3)
C70 C60 Sm2 125.8(4)
C57 C61 C60 111.2(5)
C57 C61 Sm2 76.9(3)
C60 C61 Sm2 76.6(3)
C57 C61 H61 124.4
C60 C61 H61 124.4
Sm2 C61 H61 113.9
C65 C62 C63 111.2(6)
C65 C62 C57 112.5(6)
C63 C62 C57 113.8(5)
C65 C62 C64 103.1(6)
C63 C62 C64 105.0(6)
C57 C62 C64 110.4(6)
C62 C63 H63A 109.5
C62 C63 H63B 109.5
H63A C63 H63B 109.5
C62 C63 H63C 109.5
H63A C63 H63C 109.5
H63B C63 H63C 109.5
C62 C64 H64A 109.5
C62 C64 H64B 109.5
H64A C64 H64B 109.5
C62 C64 H64C 109.5
H64A C64 H64C 109.5
H64B C64 H64C 109.5
C62 C65 H65A 109.5
C62 C65 H65B 109.5
H65A C65 H65B 109.5
C62 C65 H65C 109.5
H65A C65 H65C 109.5
H65B C65 H65C 109.5
C69 C66 C67 105.7(7)
C69 C66 C58 111.3(6)
C67 C66 C58 116.1(6)
C69 C66 C68 107.7(8)
C67 C66 C68 108.0(7)
C58 C66 C68 107.8(6)
C66 C67 H67A 109.5
C66 C67 H67B 109.5
H67A C67 H67B 109.5
C66 C67 H67C 109.5
H67A C67 H67C 109.5
H67B C67 H67C 109.5
C66 C68 H68A 109.5
C66 C68 H68B 109.5
H68A C68 H68B 109.5
C66 C68 H68C 109.5
H68A C68 H68C 109.5
H68B C68 H68C 109.5
C66 C69 H69A 109.5
C66 C69 H69B 109.5
H69A C69 H69B 109.5
C66 C69 H69C 109.5
H69A C69 H69C 109.5
H69B C69 H69C 109.5
C73 C70 C72 108.7(6)
C73 C70 C71 108.7(6)
C72 C70 C71 106.7(6)
C73 C70 C60 112.4(5)
C72 C70 C60 111.7(5)
C71 C70 C60 108.4(6)
C70 C71 H71A 109.5
C70 C71 H71B 109.5
H71A C71 H71B 109.5
C70 C71 H71C 109.5
H71A C71 H71C 109.5
H71B C71 H71C 109.5
C70 C72 H72A 109.5
C70 C72 H72B 109.5
H72A C72 H72B 109.5
C70 C72 H72C 109.5
H72A C72 H72C 109.5
H72B C72 H72C 109.5
C70 C73 H73A 109.5
C70 C73 H73B 109.5
H73A C73 H73B 109.5
C70 C73 H73C 109.5
H73A C73 H73C 109.5
H73B C73 H73C 109.5
N2 C74 C75 123.5(7)
N2 C74 H74 118.3
C75 C74 H74 118.3
C74 C75 C76 118.6(7)
C74 C75 H75 120.7
C76 C75 H75 120.7
C77 C76 C75 119.1(7)
C77 C76 H76 120.5
C75 C76 H76 120.5
C76 C77 C78 118.2(7)
C76 C77 H77 120.9
C78 C77 H77 120.9
N2 C78 C77 124.9(7)
N2 C78 H78 117.5
C77 C78 H78 117.5

loop_
_geom_bond_atom_site_label_1
_geom_bond_atom_site_label_2
_geom_bond_distance
Sm1 N1 2.689(5)
Sm1 C22 2.833(6)
Sm1 C3 2.837(6)
Sm1 C5 2.842(6)
Sm1 C18 2.846(6)
Sm1 C1 2.852(6)
Sm1 C2 2.865(6)
Sm1 C19 2.867(6)
Sm1 C20 2.872(6)
Sm1 C4 2.878(6)
Sm1 C21 2.885(6)
N1 C35 1.329(8)
N1 C39 1.330(8)
C1 C5 1.426(8)
C1 C2 1.447(9)
C1 C6 1.549(8)
C2 C3 1.423(8)
C2 C10 1.543(9)
C3 C4 1.403(9)
C3 H3 0.9500
C4 C5 1.410(8)
C4 C14 1.519(8)
C5 H5 0.9500
C6 C9 1.537(9)
C6 C7 1.538(10)
C6 C8 1.546(10)
C7 H7A 0.9800
C7 H7B 0.9800
C7 H7C 0.9800
C8 H8A 0.9800
C8 H8B 0.9800
C8 H8C 0.9800
C9 H9A 0.9800
C9 H9B 0.9800
C9 H9C 0.9800
C10 C11 1.526(9)
C10 C13 1.530(9)
C10 C12 1.534(10)
C11 H11A 0.9800
C11 H11B 0.9800
C11 H11C 0.9800
C12 H12A 0.9800
C12 H12B 0.9800
C12 H12C 0.9800
C13 H13A 0.9800
C13 H13B 0.9800
C13 H13C 0.9800
C14 C16 1.520(9)
C14 C17 1.524(9)
C14 C15 1.534(9)
C15 H15A 0.9800
C15 H15B 0.9800
C15 H15C 0.9800
C16 H16A 0.9800
C16 H16B 0.9800
C16 H16C 0.9800
C17 H17A 0.9800
C17 H17B 0.9800
C17 H17C 0.9800
C18 C22 1.419(8)
C18 C19 1.449(8)
C18 C23 1.554(9)
C19 C20 1.430(8)
C19 C27 1.533(8)
C20 C21 1.399(8)
C20 H20 0.9500
C21 C22 1.389(8)
C21 C31 1.522(8)
C22 H22 0.9500
C23 C24 1.526(9)
C23 C26 1.534(9)
C23 C25 1.543(9)
C24 H24A 0.9800
C24 H24B 0.9800
C24 H24C 0.9800
C25 H25A 0.9800
C25 H25B 0.9800
C25 H25C 0.9800
C26 H26A 0.9800
C26 H26B 0.9800
C26 H26C 0.9800
C27 C30 1.534(9)
C27 C29 1.535(9)
C27 C28 1.543(9)
C28 H28A 0.9800
C28 H28B 0.9800
C28 H28C 0.9800
C29 H29A 0.9800
C29 H29B 0.9800
C29 H29C 0.9800
C30 H30A 0.9800
C30 H30B 0.9800
C30 H30C 0.9800
C31 C34 1.501(13)
C31 C32 1.504(12)
C31 C34A 1.51(3)
C31 C33 1.511(12)
C31 C33A 1.52(3)
C31 C32A 1.55(3)
C32 H32A 0.9800
C32 H32B 0.9800
C32 H32C 0.9800
C33 H33A 0.9800
C33 H33B 0.9800
C33 H33C 0.9800
C34 H34A 0.9800
C34 H34B 0.9800
C34 H34C 0.9800
C32A H32D 0.9800
C32A H32E 0.9800
C32A H32F 0.9800
C33A H33D 0.9800
C33A H33E 0.9800
C33A H33F 0.9800
C34A H34D 0.9800
C34A H34E 0.9800
C34A H34F 0.9800
C35 C36 1.374(10)
C35 H35 0.9500
C36 C37 1.375(11)
C36 H36 0.9500
C37 C38 1.369(11)
C37 H37 0.9500
C38 C39 1.368(10)
C38 H38 0.9500
C39 H39 0.9500
Sm2 N2 2.768(5)
Sm2 C42 2.809(6)
Sm2 C59 2.840(6)
Sm2 C43 2.856(6)
Sm2 C61 2.863(6)
Sm2 C44 2.865(5)
Sm2 C41 2.865(6)
Sm2 C58 2.884(6)
Sm2 C60 2.886(6)
Sm2 C57 2.892(6)
Sm2 C40 2.905(5)
N2 C78 1.335(8)
N2 C74 1.337(9)
C40 C44 1.423(8)
C40 C41 1.450(8)
C40 C45 1.532(8)
C41 C42 1.421(8)
C41 C49 1.524(9)
C42 C43 1.392(8)
C42 H42 0.9500
C43 C44 1.405(7)
C43 C53 1.518(8)
C44 H44 0.9500
C45 C46 1.532(9)
C45 C47 1.537(8)
C45 C48 1.545(9)
C46 H46A 0.9800
C46 H46B 0.9800
C46 H46C 0.9800
C47 H47A 0.9800
C47 H47B 0.9800
C47 H47C 0.9800
C48 H48A 0.9800
C48 H48B 0.9800
C48 H48C 0.9800
C49 C52 1.538(9)
C49 C50 1.540(9)
C49 C51 1.542(9)
C50 H50A 0.9800
C50 H50B 0.9800
C50 H50C 0.9800
C51 H51A 0.9800
C51 H51B 0.9800
C51 H51C 0.9800
C52 H52A 0.9800
C52 H52B 0.9800
C52 H52C 0.9800
C53 C54 1.520(9)
C53 C55 1.533(9)
C53 C56 1.539(8)
C54 H54A 0.9800
C54 H54B 0.9800
C54 H54C 0.9800
C55 H55A 0.9800
C55 H55B 0.9800
C55 H55C 0.9800
C56 H56A 0.9800
C56 H56B 0.9800
C56 H56C 0.9800
C57 C61 1.413(9)
C57 C58 1.453(8)
C57 C62 1.538(8)
C58 C59 1.424(9)
C58 C66 1.530(9)
C59 C60 1.406(8)
C59 H59 0.9500
C60 C61 1.414(8)
C60 C70 1.536(9)
C61 H61 0.9500
C62 C65 1.530(9)
C62 C63 1.531(9)
C62 C64 1.556(9)
C63 H63A 0.9800
C63 H63B 0.9800
C63 H63C 0.9800
C64 H64A 0.9800
C64 H64B 0.9800
C64 H64C 0.9800
C65 H65A 0.9800
C65 H65B 0.9800
C65 H65C 0.9800
C66 C69 1.509(10)
C66 C67 1.526(10)
C66 C68 1.539(11)
C67 H67A 0.9800
C67 H67B 0.9800
C67 H67C 0.9800
C68 H68A 0.9800
C68 H68B 0.9800
C68 H68C 0.9800
C69 H69A 0.9800
C69 H69B 0.9800
C69 H69C 0.9800
C70 C73 1.525(10)
C70 C72 1.526(9)
C70 C71 1.533(9)
C71 H71A 0.9800
C71 H71B 0.9800
C71 H71C 0.9800
C72 H72A 0.9800
C72 H72B 0.9800
C72 H72C 0.9800
C73 H73A 0.9800
C73 H73B 0.9800
C73 H73C 0.9800
C74 C75 1.376(10)
C74 H74 0.9500
C75 C76 1.379(11)
C75 H75 0.9500
C76 C77 1.359(10)
C76 H76 0.9500
C77 C78 1.368(9)
C77 H77 0.9500
C78 H78 0.9500

loop_
_geom_torsion_atom_site_label_1
_geom_torsion_atom_site_label_2
_geom_torsion_atom_site_label_3
_geom_torsion_atom_site_label_4
_geom_torsion
C22 Sm1 N1 C35 51.1(5)
C3 Sm1 N1 C35 -124.9(5)
C5 Sm1 N1 C35 -130.3(5)
C18 Sm1 N1 C35 84.6(5)
C1 Sm1 N1 C35 -96.7(5)
C2 Sm1 N1 C35 -97.5(5)
C19 Sm1 N1 C35 82.9(5)
C20 Sm1 N1 C35 55.4(5)
C4 Sm1 N1 C35 -144.4(5)
C21 Sm1 N1 C35 36.6(5)
C22 Sm1 N1 C39 -135.7(5)
C3 Sm1 N1 C39 48.3(5)
C5 Sm1 N1 C39 43.0(6)
C18 Sm1 N1 C39 -102.2(5)
C1 Sm1 N1 C39 76.6(5)
C2 Sm1 N1 C39 75.7(5)
C19 Sm1 N1 C39 -103.8(5)
C20 Sm1 N1 C39 -131.4(5)
C4 Sm1 N1 C39 28.8(5)
C21 Sm1 N1 C39 -150.2(5)
N1 Sm1 C1 C5 -113.6(4)
C22 Sm1 C1 C5 92.8(4)
C3 Sm1 C1 C5 -74.3(4)
C18 Sm1 C1 C5 65.1(4)
C2 Sm1 C1 C5 -111.8(5)
C19 Sm1 C1 C5 67.2(5)
C20 Sm1 C1 C5 124.2(4)
C4 Sm1 C1 C5 -35.6(3)
C21 Sm1 C1 C5 120.7(4)
N1 Sm1 C1 C2 -1.8(4)
C22 Sm1 C1 C2 -155.3(3)
C3 Sm1 C1 C2 37.5(3)
C5 Sm1 C1 C2 111.8(5)
C18 Sm1 C1 C2 176.9(3)
C19 Sm1 C1 C2 179.0(4)
C20 Sm1 C1 C2 -124.0(4)
C4 Sm1 C1 C2 76.2(4)
C21 Sm1 C1 C2 -127.5(3)
N1 Sm1 C1 C6 131.8(5)
C22 Sm1 C1 C6 -21.8(5)
C3 Sm1 C1 C6 171.0(6)
C5 Sm1 C1 C6 -114.6(7)
C18 Sm1 C1 C6 -49.5(6)
C2 Sm1 C1 C6 133.5(7)
C19 Sm1 C1 C6 -47.4(7)
C20 Sm1 C1 C6 9.5(7)
C4 Sm1 C1 C6 -150.2(6)
C21 Sm1 C1 C6 6.1(6)
C5 C1 C2 C3 0.9(7)
C6 C1 C2 C3 166.8(6)
Sm1 C1 C2 C3 -68.5(4)
C5 C1 C2 C10 -176.4(6)
C6 C1 C2 C10 -10.4(12)
Sm1 C1 C2 C10 114.2(7)
C5 C1 C2 Sm1 69.4(4)
C6 C1 C2 Sm1 -124.6(7)
N1 Sm1 C2 C3 -69.8(4)
C22 Sm1 C2 C3 144.8(3)
C5 Sm1 C2 C3 74.2(4)
C18 Sm1 C2 C3 106.4(5)
C1 Sm1 C2 C3 111.8(5)
C19 Sm1 C2 C3 6(23)
C20 Sm1 C2 C3 -140.8(4)
C4 Sm1 C2 C3 35.3(3)
C21 Sm1 C2 C3 -176.5(3)
N1 Sm1 C2 C1 178.4(3)
C22 Sm1 C2 C1 33.1(4)
C3 Sm1 C2 C1 -111.8(5)
C5 Sm1 C2 C1 -37.5(3)
C18 Sm1 C2 C1 -5.3(6)
C19 Sm1 C2 C1 -106(23)
C20 Sm1 C2 C1 107.5(4)
C4 Sm1 C2 C1 -76.4(4)
C21 Sm1 C2 C1 71.8(4)
N1 Sm1 C2 C10 47.4(5)
C22 Sm1 C2 C10 -98.0(5)
C3 Sm1 C2 C10 117.2(6)
C5 Sm1 C2 C10 -168.6(6)
C18 Sm1 C2 C10 -136.4(5)
C1 Sm1 C2 C10 -131.0(6)
C19 Sm1 C2 C10 123(23)
C20 Sm1 C2 C10 -23.6(7)
C4 Sm1 C2 C10 152.5(6)
C21 Sm1 C2 C10 -59.3(5)
C1 C2 C3 C4 -1.8(7)
C10 C2 C3 C4 175.9(5)
Sm1 C2 C3 C4 -70.6(4)
C1 C2 C3 Sm1 68.8(4)
C10 C2 C3 Sm1 -113.5(5)
N1 Sm1 C3 C4 -136.5(4)
C22 Sm1 C3 C4 50.3(5)
C5 Sm1 C3 C4 37.5(3)
C18 Sm1 C3 C4 -7.0(5)
C1 Sm1 C3 C4 77.5(4)
C2 Sm1 C3 C4 115.6(5)
C19 Sm1 C3 C4 -64.3(5)
C20 Sm1 C3 C4 -135.6(5)
C21 Sm1 C3 C4 123.9(6)
N1 Sm1 C3 C2 107.8(4)
C22 Sm1 C3 C2 -65.3(5)
C5 Sm1 C3 C2 -78.1(4)
C18 Sm1 C3 C2 -122.6(4)
C1 Sm1 C3 C2 -38.1(3)
C19 Sm1 C3 C2 -179.9(4)
C20 Sm1 C3 C2 108.7(6)
C4 Sm1 C3 C2 -115.6(5)
C21 Sm1 C3 C2 8.3(8)
C2 C3 C4 C5 2.0(7)
Sm1 C3 C4 C5 -68.1(4)
C2 C3 C4 C14 -165.2(5)
Sm1 C3 C4 C14 124.7(6)
C2 C3 C4 Sm1 70.1(4)
N1 Sm1 C4 C3 43.7(4)
C22 Sm1 C4 C3 -152.4(3)
C5 Sm1 C4 C3 -112.1(5)
C18 Sm1 C4 C3 175.6(3)
C1 Sm1 C4 C3 -75.9(4)
C2 Sm1 C4 C3 -36.0(3)
C19 Sm1 C4 C3 143.7(3)
C20 Sm1 C4 C3 138.5(5)
C21 Sm1 C4 C3 -138.7(4)
N1 Sm1 C4 C5 155.8(3)
C22 Sm1 C4 C5 -40.3(4)
C3 Sm1 C4 C5 112.1(5)
C18 Sm1 C4 C5 -72.3(4)
C1 Sm1 C4 C5 36.2(3)
C2 Sm1 C4 C5 76.1(4)
C19 Sm1 C4 C5 -104.2(4)
C20 Sm1 C4 C5 -109.4(5)
C21 Sm1 C4 C5 -26.7(6)
N1 Sm1 C4 C14 -80.3(5)
C22 Sm1 C4 C14 83.6(5)
C3 Sm1 C4 C14 -124.0(7)
C5 Sm1 C4 C14 123.9(7)
C18 Sm1 C4 C14 51.6(5)
C1 Sm1 C4 C14 160.1(6)
C2 Sm1 C4 C14 -160.0(6)
C19 Sm1 C4 C14 19.7(6)
C20 Sm1 C4 C14 14.5(9)
C21 Sm1 C4 C14 97.3(6)
C3 C4 C5 C1 -1.4(7)
C14 C4 C5 C1 165.8(6)
Sm1 C4 C5 C1 -69.4(4)
C3 C4 C5 Sm1 68.0(4)
C14 C4 C5 Sm1 -124.8(6)
C2 C1 C5 C4 0.3(7)
C6 C1 C5 C4 -168.1(5)
Sm1 C1 C5 C4 70.2(4)
C2 C1 C5 Sm1 -69.9(4)
C6 C1 C5 Sm1 121.6(5)
N1 Sm1 C5 C4 -30.1(4)
C22 Sm1 C5 C4 148.8(3)
C3 Sm1 C5 C4 -37.4(3)
C18 Sm1 C5 C4 118.6(4)
C1 Sm1 C5 C4 -115.2(5)
C2 Sm1 C5 C4 -77.2(4)
C19 Sm1 C5 C4 102.2(4)
C20 Sm1 C5 C4 138.0(4)
C21 Sm1 C5 C4 166.7(3)
N1 Sm1 C5 C1 85.1(4)
C22 Sm1 C5 C1 -96.1(4)
C3 Sm1 C5 C1 77.8(4)
C18 Sm1 C5 C1 -126.2(4)
C2 Sm1 C5 C1 38.0(3)
C19 Sm1 C5 C1 -142.6(3)
C20 Sm1 C5 C1 -106.8(5)
C4 Sm1 C5 C1 115.2(5)
C21 Sm1 C5 C1 -78.2(4)
C5 C1 C6 C9 -155.4(6)
C2 C1 C6 C9 40.0(10)
Sm1 C1 C6 C9 -64.2(8)
C5 C1 C6 C7 83.8(7)
C2 C1 C6 C7 -80.9(9)
Sm1 C1 C6 C7 174.9(5)
C5 C1 C6 C8 -33.4(8)
C2 C1 C6 C8 161.9(7)
Sm1 C1 C6 C8 57.7(7)
C3 C2 C10 C11 118.4(7)
C1 C2 C10 C11 -64.7(9)
Sm1 C2 C10 C11 30.4(7)
C3 C2 C10 C13 -116.8(7)
C1 C2 C10 C13 60.2(9)
Sm1 C2 C10 C13 155.3(5)
C3 C2 C10 C12 0.7(8)
C1 C2 C10 C12 177.6(7)
Sm1 C2 C10 C12 -87.3(6)
C3 C4 C14 C16 67.8(8)
C5 C4 C14 C16 -96.8(8)
Sm1 C4 C14 C16 165.4(5)
C3 C4 C14 C17 -172.9(6)
C5 C4 C14 C17 22.4(9)
Sm1 C4 C14 C17 -75.3(6)
C3 C4 C14 C15 -51.1(9)
C5 C4 C14 C15 144.2(7)
Sm1 C4 C14 C15 46.5(7)
N1 Sm1 C18 C22 -114.5(3)
C3 Sm1 C18 C22 126.2(4)
C5 Sm1 C18 C22 94.1(4)
C1 Sm1 C18 C22 66.8(4)
C2 Sm1 C18 C22 69.9(5)
C19 Sm1 C18 C22 -111.1(5)
C20 Sm1 C18 C22 -73.5(4)
C4 Sm1 C18 C22 122.4(3)
C21 Sm1 C18 C22 -35.1(3)
N1 Sm1 C18 C19 -3.3(4)
C22 Sm1 C18 C19 111.1(5)
C3 Sm1 C18 C19 -122.7(4)
C5 Sm1 C18 C19 -154.8(3)
C1 Sm1 C18 C19 177.9(3)
C2 Sm1 C18 C19 -179.0(4)
C20 Sm1 C18 C19 37.6(3)
C4 Sm1 C18 C19 -126.5(3)
C21 Sm1 C18 C19 76.1(4)
N1 Sm1 C18 C23 129.9(4)
C22 Sm1 C18 C23 -115.7(6)
C3 Sm1 C18 C23 10.5(6)
C5 Sm1 C18 C23 -21.6(5)
C1 Sm1 C18 C23 -48.9(5)
C2 Sm1 C18 C23 -45.8(6)
C19 Sm1 C18 C23 133.2(7)
C20 Sm1 C18 C23 170.8(6)
C4 Sm1 C18 C23 6.7(5)
C21 Sm1 C18 C23 -150.7(6)
C22 C18 C19 C20 -0.2(7)
C23 C18 C19 C20 166.3(7)
Sm1 C18 C19 C20 -69.8(4)
C22 C18 C19 C27 -175.2(7)
C23 C18 C19 C27 -8.7(12)
Sm1 C18 C19 C27 115.1(7)
C22 C18 C19 Sm1 69.6(4)
C23 C18 C19 Sm1 -123.9(7)
N1 Sm1 C19 C20 -71.5(4)
C22 Sm1 C19 C20 73.6(4)
C3 Sm1 C19 C20 -141.4(4)
C5 Sm1 C19 C20 144.9(3)
C18 Sm1 C19 C20 111.4(5)
C1 Sm1 C19 C20 107.8(4)
C2 Sm1 C19 C20 -147(23)
C4 Sm1 C19 C20 -176.4(3)
C21 Sm1 C19 C20 35.2(3)
N1 Sm1 C19 C18 177.1(4)
C22 Sm1 C19 C18 -37.8(3)
C3 Sm1 C19 C18 107.2(5)
C5 Sm1 C19 C18 33.5(4)
C1 Sm1 C19 C18 -3.6(6)
C2 Sm1 C19 C18 101(23)
C20 Sm1 C19 C18 -111.4(5)
C4 Sm1 C19 C18 72.2(4)
C21 Sm1 C19 C18 -76.3(4)
N1 Sm1 C19 C27 45.7(5)
C22 Sm1 C19 C27 -169.2(6)
C3 Sm1 C19 C27 -24.1(7)
C5 Sm1 C19 C27 -97.9(5)
C18 Sm1 C19 C27 -131.4(6)
C1 Sm1 C19 C27 -135.0(4)
C2 Sm1 C19 C27 -30(23)
C20 Sm1 C19 C27 117.2(6)
C4 Sm1 C19 C27 -59.2(5)
C21 Sm1 C19 C27 152.4(6)
C18 C19 C20 C21 -0.3(7)
C27 C19 C20 C21 175.5(6)
Sm1 C19 C20 C21 -69.2(5)
C18 C19 C20 Sm1 68.9(4)
C27 C19 C20 Sm1 -115.3(6)
N1 Sm1 C20 C21 -138.1(4)
C22 Sm1 C20 C21 37.1(3)
C3 Sm1 C20 C21 -139.0(5)
C5 Sm1 C20 C21 51.5(6)
C18 Sm1 C20 C21 77.2(4)
C1 Sm1 C20 C21 -6.5(6)
C2 Sm1 C20 C21 -65.0(6)
C19 Sm1 C20 C21 115.6(6)
C4 Sm1 C20 C21 123.6(5)
N1 Sm1 C20 C19 106.3(4)
C22 Sm1 C20 C19 -78.4(4)
C3 Sm1 C20 C19 105.4(6)
C5 Sm1 C20 C19 -64.1(5)
C18 Sm1 C20 C19 -38.3(3)
C1 Sm1 C20 C19 -122.0(4)
C2 Sm1 C20 C19 179.4(4)
C4 Sm1 C20 C19 8.1(7)
C21 Sm1 C20 C19 -115.6(6)
C19 C20 C21 C22 0.7(7)
Sm1 C20 C21 C22 -67.8(4)
C19 C20 C21 C31 -168.5(6)
Sm1 C20 C21 C31 122.9(6)
C19 C20 C21 Sm1 68.5(5)
N1 Sm1 C21 C22 154.9(3)
C3 Sm1 C21 C22 -109.1(6)
C5 Sm1 C21 C22 -38.8(4)
C18 Sm1 C21 C22 36.2(3)
C1 Sm1 C21 C22 -71.6(4)
C2 Sm1 C21 C22 -103.6(4)
C19 Sm1 C21 C22 76.3(4)
C20 Sm1 C21 C22 112.5(5)
C4 Sm1 C21 C22 -22.6(6)
N1 Sm1 C21 C20 42.4(4)
C22 Sm1 C21 C20 -112.5(5)
C3 Sm1 C21 C20 138.5(5)
C5 Sm1 C21 C20 -151.3(4)
C18 Sm1 C21 C20 -76.3(4)
C1 Sm1 C21 C20 176.0(4)
C2 Sm1 C21 C20 143.9(4)
C19 Sm1 C21 C20 -36.1(4)
C4 Sm1 C21 C20 -135.1(4)
N1 Sm1 C21 C31 -80.4(5)
C22 Sm1 C21 C31 124.7(6)
C3 Sm1 C21 C31 15.6(9)
C5 Sm1 C21 C31 85.9(5)
C18 Sm1 C21 C31 160.9(6)
C1 Sm1 C21 C31 53.1(5)
C2 Sm1 C21 C31 21.1(6)
C19 Sm1 C21 C31 -158.9(6)
C20 Sm1 C21 C31 -122.8(7)
C4 Sm1 C21 C31 102.1(6)
C20 C21 C22 C18 -0.8(7)
C31 C21 C22 C18 168.0(6)
Sm1 C21 C22 C18 -69.8(5)
C20 C21 C22 Sm1 68.9(4)
C31 C21 C22 Sm1 -122.2(6)
C19 C18 C22 C21 0.6(7)
C23 C18 C22 C21 -168.1(6)
Sm1 C18 C22 C21 71.1(5)
C19 C18 C22 Sm1 -70.4(4)
C23 C18 C22 Sm1 120.8(5)
N1 Sm1 C22 C21 -31.3(4)
C3 Sm1 C22 C21 140.2(4)
C5 Sm1 C22 C21 149.8(3)
C18 Sm1 C22 C21 -115.6(5)
C1 Sm1 C22 C21 119.5(3)
C2 Sm1 C22 C21 103.3(4)
C19 Sm1 C22 C21 -77.2(4)
C20 Sm1 C22 C21 -37.2(3)
C4 Sm1 C22 C21 168.6(3)
N1 Sm1 C22 C18 84.3(4)
C3 Sm1 C22 C18 -104.2(5)
C5 Sm1 C22 C18 -94.6(4)
C1 Sm1 C22 C18 -124.9(4)
C2 Sm1 C22 C18 -141.1(3)
C19 Sm1 C22 C18 38.4(3)
C20 Sm1 C22 C18 78.4(4)
C4 Sm1 C22 C18 -75.8(4)
C21 Sm1 C22 C18 115.6(5)
C22 C18 C23 C24 -155.5(6)
C19 C18 C23 C24 39.4(10)
Sm1 C18 C23 C24 -64.3(7)
C22 C18 C23 C26 81.4(7)
C19 C18 C23 C26 -83.7(9)
Sm1 C18 C23 C26 172.6(4)
C22 C18 C23 C25 -36.0(8)
C19 C18 C23 C25 158.9(7)
Sm1 C18 C23 C25 55.2(7)
C20 C19 C27 C30 117.2(7)
C18 C19 C27 C30 -68.4(9)
Sm1 C19 C27 C30 27.3(7)
C20 C19 C27 C29 0.4(9)
C18 C19 C27 C29 174.8(7)
Sm1 C19 C27 C29 -89.5(6)
C20 C19 C27 C28 -117.3(7)
C18 C19 C27 C28 57.1(10)
Sm1 C19 C27 C28 152.8(5)
C22 C21 C31 C34 130.4(9)
C20 C21 C31 C34 -62.6(10)
Sm1 C21 C31 C34 34.1(9)
C22 C21 C31 C32 7.6(11)
C20 C21 C31 C32 174.6(8)
Sm1 C21 C31 C32 -88.7(8)
C22 C21 C31 C34A -167.3(15)
C20 C21 C31 C34A -0.3(17)
Sm1 C21 C31 C34A 96.4(15)
C22 C21 C31 C33 -112.3(9)
C20 C21 C31 C33 54.7(10)
Sm1 C21 C31 C33 151.4(6)
C22 C21 C31 C33A -44.1(15)
C20 C21 C31 C33A 122.9(14)
Sm1 C21 C31 C33A -140.4(13)
C22 C21 C31 C32A 70.7(15)
C20 C21 C31 C32A -122.3(14)
Sm1 C21 C31 C32A -25.6(14)
C39 N1 C35 C36 -2.4(10)
Sm1 N1 C35 C36 171.3(5)
N1 C35 C36 C37 1.3(11)
C35 C36 C37 C38 0.9(12)
C36 C37 C38 C39 -1.8(13)
C35 N1 C39 C38 1.4(10)
Sm1 N1 C39 C38 -171.9(6)
C37 C38 C39 N1 0.6(13)
C42 Sm2 N2 C78 32.9(5)
C59 Sm2 N2 C78 -149.8(6)
C43 Sm2 N2 C78 11.6(6)
C61 Sm2 N2 C78 -160.1(5)
C44 Sm2 N2 C78 23.0(6)
C41 Sm2 N2 C78 59.1(6)
C58 Sm2 N2 C78 -123.2(6)
C60 Sm2 N2 C78 -171.6(5)
C57 Sm2 N2 C78 -124.1(5)
C40 Sm2 N2 C78 56.3(6)
C42 Sm2 N2 C74 -137.9(6)
C59 Sm2 N2 C74 39.4(5)
C43 Sm2 N2 C74 -159.2(5)
C61 Sm2 N2 C74 29.1(6)
C44 Sm2 N2 C74 -147.8(5)
C41 Sm2 N2 C74 -111.7(5)
C58 Sm2 N2 C74 66.0(5)
C60 Sm2 N2 C74 17.6(6)
C57 Sm2 N2 C74 65.1(6)
C40 Sm2 N2 C74 -114.5(5)
N2 Sm2 C40 C44 -105.8(3)
C42 Sm2 C40 C44 -74.1(3)
C59 Sm2 C40 C44 123.5(4)
C43 Sm2 C40 C44 -35.2(3)
C61 Sm2 C40 C44 101.5(3)
C41 Sm2 C40 C44 -111.7(5)
C58 Sm2 C40 C44 73.4(4)
C60 Sm2 C40 C44 127.5(3)
C57 Sm2 C40 C44 74.5(3)
N2 Sm2 C40 C41 5.9(4)
C42 Sm2 C40 C41 37.7(3)
C59 Sm2 C40 C41 -124.8(4)
C43 Sm2 C40 C41 76.5(3)
C61 Sm2 C40 C41 -146.8(3)
C44 Sm2 C40 C41 111.7(5)
C58 Sm2 C40 C41 -174.9(3)
C60 Sm2 C40 C41 -120.7(3)
C57 Sm2 C40 C41 -173.8(3)
N2 Sm2 C40 C45 139.1(5)
C42 Sm2 C40 C45 170.9(6)
C59 Sm2 C40 C45 8.5(6)
C43 Sm2 C40 C45 -150.3(6)
C61 Sm2 C40 C45 -13.6(5)
C44 Sm2 C40 C45 -115.0(6)
C41 Sm2 C40 C45 133.2(6)
C58 Sm2 C40 C45 -41.7(6)
C60 Sm2 C40 C45 12.5(5)
C57 Sm2 C40 C45 -40.5(5)
C44 C40 C41 C42 0.1(6)
C45 C40 C41 C42 167.4(6)
Sm2 C40 C41 C42 -67.9(4)
C44 C40 C41 C49 179.0(6)
C45 C40 C41 C49 -13.6(11)
Sm2 C40 C41 C49 111.1(6)
C44 C40 C41 Sm2 68.0(4)
C45 C40 C41 Sm2 -124.6(6)
N2 Sm2 C41 C42 -63.0(4)
C59 Sm2 C41 C42 -145.3(4)
C43 Sm2 C41 C42 35.6(3)
C61 Sm2 C41 C42 152.9(3)
C44 Sm2 C41 C42 74.5(4)
C58 Sm2 C41 C42 134.4(12)
C60 Sm2 C41 C42 -171.6(3)
C57 Sm2 C41 C42 121.3(4)
C40 Sm2 C41 C42 111.8(5)
N2 Sm2 C41 C40 -174.9(3)
C42 Sm2 C41 C40 -111.8(5)
C59 Sm2 C41 C40 102.9(4)
C43 Sm2 C41 C40 -76.3(3)
C61 Sm2 C41 C40 41.1(4)
C44 Sm2 C41 C40 -37.3(3)
C58 Sm2 C41 C40 22.6(15)
C60 Sm2 C41 C40 76.6(4)
C57 Sm2 C41 C40 9.5(5)
N2 Sm2 C41 C49 54.6(4)
C42 Sm2 C41 C49 117.6(6)
C59 Sm2 C41 C49 -27.7(6)
C43 Sm2 C41 C49 153.1(5)
C61 Sm2 C41 C49 -89.5(4)
C44 Sm2 C41 C49 -167.9(5)
C58 Sm2 C41 C49 -108.0(13)
C60 Sm2 C41 C49 -54.0(5)
C57 Sm2 C41 C49 -121.1(4)
C40 Sm2 C41 C49 -130.6(6)
C40 C41 C42 C43 -0.9(7)
C49 C41 C42 C43 179.9(5)
Sm2 C41 C42 C43 -71.5(4)
C40 C41 C42 Sm2 70.5(4)
C49 C41 C42 Sm2 -108.6(5)
N2 Sm2 C42 C43 -130.6(3)
C59 Sm2 C42 C43 -140.1(6)
C61 Sm2 C42 C43 68.8(5)
C44 Sm2 C42 C43 37.9(3)
C41 Sm2 C42 C43 115.1(5)
C58 Sm2 C42 C43 -51.0(6)
C60 Sm2 C42 C43 131.8(4)
C57 Sm2 C42 C43 12.4(5)
C40 Sm2 C42 C43 77.3(3)
N2 Sm2 C42 C41 114.3(4)
C59 Sm2 C42 C41 104.7(6)
C43 Sm2 C42 C41 -115.1(5)
C61 Sm2 C42 C41 -46.3(5)
C44 Sm2 C42 C41 -77.3(4)
C58 Sm2 C42 C41 -166.1(4)
C60 Sm2 C42 C41 16.6(6)
C57 Sm2 C42 C41 -102.8(4)
C40 Sm2 C42 C41 -37.8(3)
C41 C42 C43 C44 1.4(7)
Sm2 C42 C43 C44 -70.1(4)
C41 C42 C43 C53 -178.0(5)
Sm2 C42 C43 C53 110.5(6)
C41 C42 C43 Sm2 71.5(4)
N2 Sm2 C43 C42 48.4(3)
C59 Sm2 C43 C42 145.0(5)
C61 Sm2 C43 C42 -140.0(3)
C44 Sm2 C43 C42 -111.3(5)
C41 Sm2 C43 C42 -36.3(3)
C58 Sm2 C43 C42 154.4(3)
C60 Sm2 C43 C42 -123.2(5)
C57 Sm2 C43 C42 -172.5(3)
C40 Sm2 C43 C42 -75.9(4)
N2 Sm2 C43 C44 159.7(4)
C42 Sm2 C43 C44 111.3(5)
C59 Sm2 C43 C44 -103.8(6)
C61 Sm2 C43 C44 -28.8(5)
C41 Sm2 C43 C44 75.0(4)
C58 Sm2 C43 C44 -94.3(4)
C60 Sm2 C43 C44 -11.9(7)
C57 Sm2 C43 C44 -61.2(4)
C40 Sm2 C43 C44 35.4(3)
N2 Sm2 C43 C53 -75.3(4)
C42 Sm2 C43 C53 -123.7(5)
C59 Sm2 C43 C53 21.3(7)
C61 Sm2 C43 C53 96.3(4)
C44 Sm2 C43 C53 125.0(6)
C41 Sm2 C43 C53 -160.0(5)
C58 Sm2 C43 C53 30.7(5)
C60 Sm2 C43 C53 113.1(5)
C57 Sm2 C43 C53 63.8(4)
C40 Sm2 C43 C53 160.4(5)
C42 C43 C44 C40 -1.4(7)
C53 C43 C44 C40 178.0(5)
Sm2 C43 C44 C40 -69.9(4)
C42 C43 C44 Sm2 68.5(4)
C53 C43 C44 Sm2 -112.1(6)
C41 C40 C44 C43 0.8(6)
C45 C40 C44 C43 -168.8(5)
Sm2 C40 C44 C43 68.7(4)
C41 C40 C44 Sm2 -67.8(4)
C45 C40 C44 Sm2 122.5(5)
N2 Sm2 C44 C43 -24.4(4)
C42 Sm2 C44 C43 -37.9(3)
C59 Sm2 C44 C43 141.0(4)
C61 Sm2 C44 C43 158.1(4)
C41 Sm2 C44 C43 -78.1(4)
C58 Sm2 C44 C43 110.6(4)
C60 Sm2 C44 C43 174.4(3)
C57 Sm2 C44 C43 128.7(4)
C40 Sm2 C44 C43 -116.2(5)
N2 Sm2 C44 C40 91.9(3)
C42 Sm2 C44 C40 78.4(4)
C59 Sm2 C44 C40 -102.8(4)
C43 Sm2 C44 C40 116.2(5)
C61 Sm2 C44 C40 -85.7(3)
C41 Sm2 C44 C40 38.1(3)
C58 Sm2 C44 C40 -133.1(3)
C60 Sm2 C44 C40 -69.4(4)
C57 Sm2 C44 C40 -115.1(3)
C44 C40 C45 C46 -145.7(6)
C41 C40 C45 C46 48.3(9)
Sm2 C40 C45 C46 -54.6(7)
C44 C40 C45 C47 90.9(7)
C41 C40 C45 C47 -75.1(8)
Sm2 C40 C45 C47 -178.0(4)
C44 C40 C45 C48 -26.1(7)
C41 C40 C45 C48 167.9(6)
Sm2 C40 C45 C48 65.0(6)
C42 C41 C49 C52 -126.4(6)
C40 C41 C49 C52 54.7(9)
Sm2 C41 C49 C52 149.0(4)
C42 C41 C49 C50 109.3(6)
C40 C41 C49 C50 -69.6(8)
Sm2 C41 C49 C50 24.6(6)
C42 C41 C49 C51 -7.6(8)
C40 C41 C49 C51 173.5(6)
Sm2 C41 C49 C51 -92.2(5)
C42 C43 C53 C54 156.5(6)
C44 C43 C53 C54 -22.8(9)
Sm2 C43 C53 C54 -114.7(5)
C42 C43 C53 C55 -82.9(7)
C44 C43 C53 C55 97.7(7)
Sm2 C43 C53 C55 5.8(6)
C42 C43 C53 C56 37.3(9)
C44 C43 C53 C56 -142.0(6)
Sm2 C43 C53 C56 126.0(5)
N2 Sm2 C57 C61 -110.8(4)
C42 Sm2 C57 C61 115.9(4)
C59 Sm2 C57 C61 -74.5(4)
C43 Sm2 C57 C61 122.7(3)
C44 Sm2 C57 C61 97.2(4)
C41 Sm2 C57 C61 63.8(5)
C58 Sm2 C57 C61 -112.5(5)
C60 Sm2 C57 C61 -35.5(3)
C40 Sm2 C57 C61 68.9(4)
N2 Sm2 C57 C58 1.7(4)
C42 Sm2 C57 C58 -131.5(4)
C59 Sm2 C57 C58 38.0(3)
C43 Sm2 C57 C58 -124.7(4)
C61 Sm2 C57 C58 112.5(5)
C44 Sm2 C57 C58 -150.3(4)
C41 Sm2 C57 C58 176.3(3)
C60 Sm2 C57 C58 77.0(4)
C40 Sm2 C57 C58 -178.6(3)
N2 Sm2 C57 C62 131.5(5)
C42 Sm2 C57 C62 -1.8(7)
C59 Sm2 C57 C62 167.8(6)
C43 Sm2 C57 C62 5.0(5)
C61 Sm2 C57 C62 -117.7(6)
C44 Sm2 C57 C62 -20.5(5)
C41 Sm2 C57 C62 -53.9(6)
C58 Sm2 C57 C62 129.7(7)
C60 Sm2 C57 C62 -153.2(6)
C40 Sm2 C57 C62 -48.9(5)
C61 C57 C58 C59 0.0(7)
C62 C57 C58 C59 171.2(6)
Sm2 C57 C58 C59 -68.5(4)
C61 C57 C58 C66 -171.0(7)
C62 C57 C58 C66 0.2(12)
Sm2 C57 C58 C66 120.4(8)
C61 C57 C58 Sm2 68.5(4)
C62 C57 C58 Sm2 -120.3(6)
N2 Sm2 C58 C59 -67.8(4)
C42 Sm2 C58 C59 -143.4(4)
C43 Sm2 C58 C59 -173.8(3)
C61 Sm2 C58 C59 74.0(4)
C44 Sm2 C58 C59 148.8(3)
C41 Sm2 C58 C59 94.6(13)
C60 Sm2 C58 C59 35.1(3)
C57 Sm2 C58 C59 110.8(5)
C40 Sm2 C58 C59 112.9(4)
N2 Sm2 C58 C57 -178.6(4)
C42 Sm2 C58 C57 105.8(5)
C59 Sm2 C58 C57 -110.8(5)
C43 Sm2 C58 C57 75.5(4)
C61 Sm2 C58 C57 -36.8(3)
C44 Sm2 C58 C57 38.0(4)
C41 Sm2 C58 C57 -16.2(15)
C60 Sm2 C58 C57 -75.7(4)
C40 Sm2 C58 C57 2.1(5)
N2 Sm2 C58 C66 46.5(5)
C42 Sm2 C58 C66 -29.1(7)
C59 Sm2 C58 C66 114.3(6)
C43 Sm2 C58 C66 -59.4(5)
C61 Sm2 C58 C66 -171.7(6)
C44 Sm2 C58 C66 -96.9(5)
C41 Sm2 C58 C66 -151.1(12)
C60 Sm2 C58 C66 149.4(6)
C57 Sm2 C58 C66 -134.9(7)
C40 Sm2 C58 C66 -132.8(4)
C57 C58 C59 C60 -1.0(7)
C66 C58 C59 C60 171.8(6)
Sm2 C58 C59 C60 -70.9(4)
C57 C58 C59 Sm2 69.9(4)
C66 C58 C59 Sm2 -117.3(6)
N2 Sm2 C59 C60 -131.0(4)
C42 Sm2 C59 C60 -121.6(6)
C43 Sm2 C59 C60 130.6(5)
C61 Sm2 C59 C60 38.2(4)
C44 Sm2 C59 C60 61.3(5)
C41 Sm2 C59 C60 -47.5(6)
C58 Sm2 C59 C60 116.2(5)
C57 Sm2 C59 C60 77.7(4)
C40 Sm2 C59 C60 7.6(5)
N2 Sm2 C59 C58 112.8(4)
C42 Sm2 C59 C58 122.2(6)
C43 Sm2 C59 C58 14.4(7)
C61 Sm2 C59 C58 -78.0(4)
C44 Sm2 C59 C58 -54.9(5)
C41 Sm2 C59 C58 -163.7(4)
C60 Sm2 C59 C58 -116.2(5)
C57 Sm2 C59 C58 -38.5(3)
C40 Sm2 C59 C58 -108.6(4)
C58 C59 C60 C61 1.6(7)
Sm2 C59 C60 C61 -69.1(4)
C58 C59 C60 C70 -166.4(6)
Sm2 C59 C60 C70 122.9(6)
C58 C59 C60 Sm2 70.7(4)
N2 Sm2 C60 C59 51.0(4)
C42 Sm2 C60 C59 142.9(4)
C43 Sm2 C60 C59 -137.7(5)
C61 Sm2 C60 C59 -110.7(6)
C44 Sm2 C60 C59 -145.1(3)
C41 Sm2 C60 C59 153.0(3)
C58 Sm2 C60 C59 -35.6(3)
C57 Sm2 C60 C59 -75.3(4)
C40 Sm2 C60 C59 -175.1(3)
N2 Sm2 C60 C61 161.6(4)
C42 Sm2 C60 C61 -106.4(5)
C59 Sm2 C60 C61 110.7(6)
C43 Sm2 C60 C61 -27.0(7)
C44 Sm2 C60 C61 -34.4(5)
C41 Sm2 C60 C61 -96.3(4)
C58 Sm2 C60 C61 75.1(4)
C57 Sm2 C60 C61 35.4(3)
C40 Sm2 C60 C61 -64.4(4)
N2 Sm2 C60 C70 -71.6(5)
C42 Sm2 C60 C70 20.4(8)
C59 Sm2 C60 C70 -122.5(7)
C43 Sm2 C60 C70 99.8(6)
C61 Sm2 C60 C70 126.8(7)
C44 Sm2 C60 C70 92.3(5)
C41 Sm2 C60 C70 30.5(6)
C58 Sm2 C60 C70 -158.1(6)
C57 Sm2 C60 C70 162.2(6)
C40 Sm2 C60 C70 62.4(5)
C58 C57 C61 C60 1.0(7)
C62 C57 C61 C60 -171.3(5)
Sm2 C57 C61 C60 69.9(4)
C58 C57 C61 Sm2 -68.8(4)
C62 C57 C61 Sm2 118.9(5)
C59 C60 C61 C57 -1.6(7)
C70 C60 C61 C57 166.0(6)
Sm2 C60 C61 C57 -70.0(4)
C59 C60 C61 Sm2 68.5(4)
C70 C60 C61 Sm2 -124.0(6)
N2 Sm2 C61 C57 92.1(4)
C42 Sm2 C61 C57 -113.4(4)
C59 Sm2 C61 C57 77.8(4)
C43 Sm2 C61 C57 -76.8(4)
C44 Sm2 C61 C57 -90.6(4)
C41 Sm2 C61 C57 -138.8(3)
C58 Sm2 C61 C57 37.8(3)
C60 Sm2 C61 C57 115.9(5)
C40 Sm2 C61 C57 -119.8(3)
N2 Sm2 C61 C60 -23.8(5)
C42 Sm2 C61 C60 130.8(4)
C59 Sm2 C61 C60 -38.1(4)
C43 Sm2 C61 C60 167.3(3)
C44 Sm2 C61 C60 153.5(4)
C41 Sm2 C61 C60 105.3(4)
C58 Sm2 C61 C60 -78.1(4)
C57 Sm2 C61 C60 -115.9(5)
C40 Sm2 C61 C60 124.4(4)
C61 C57 C62 C65 115.9(7)
C58 C57 C62 C65 -54.2(9)
Sm2 C57 C62 C65 -152.9(5)
C61 C57 C62 C63 -116.4(7)
C58 C57 C62 C63 73.4(9)
Sm2 C57 C62 C63 -25.3(8)
C61 C57 C62 C64 1.4(8)
C58 C57 C62 C64 -168.7(6)
Sm2 C57 C62 C64 92.5(6)
C59 C58 C66 C69 34.0(10)
C57 C58 C66 C69 -155.9(8)
Sm2 C58 C66 C69 -53.9(8)
C59 C58 C66 C67 154.9(6)
C57 C58 C66 C67 -35.0(11)
Sm2 C58 C66 C67 67.0(8)
C59 C58 C66 C68 -83.9(8)
C57 C58 C66 C68 86.2(10)
Sm2 C58 C66 C68 -171.9(5)
C59 C60 C70 C73 -171.2(6)
C61 C60 C70 C73 23.6(9)
Sm2 C60 C70 C73 -75.7(7)
C59 C60 C70 C72 -48.8(8)
C61 C60 C70 C72 146.1(7)
Sm2 C60 C70 C72 46.8(7)
C59 C60 C70 C71 68.5(8)
C61 C60 C70 C71 -96.6(8)
Sm2 C60 C70 C71 164.1(4)
C78 N2 C74 C75 -0.8(12)
Sm2 N2 C74 C75 171.1(7)
N2 C74 C75 C76 -0.6(14)
C74 C75 C76 C77 1.8(14)
C75 C76 C77 C78 -1.4(12)
C74 N2 C78 C77 1.2(11)
Sm2 N2 C78 C77 -169.7(5)
C76 C77 C78 N2 -0.1(11)
